data_7251889
loop_
_publ_author_name
'Liu, Yang-Hong'
'Li, Hao'
'Lou, Hui-Ru'
'Chen, Er-Xia'
'Yang, Jin-Xia'
'Lin, Qipu'

_publ_section_title
;
 Ligand modification on organotin-oxo clusters for enhanced third-order
 nonlinear optical response
;
_journal_issue 21
_journal_name_full CrystEngComm
_journal_page_first 3298
_journal_page_last 3304
_journal_paper_doi 10.1039/D6CE00120C
_journal_volume 28
_journal_year 2026
_chemical_absolute_configuration ad
_chemical_formula_moiety 'C54 H86 Cl2 N4 O14 Sn4'
_chemical_formula_sum 'C54 H86 Cl2 N4 O14 Sn4'
_chemical_formula_weight 1560.92
_chemical_name_systematic Sn4-boc
_space_group_crystal_system orthorhombic
_space_group_IT_number 19
_space_group_name_Hall 'P 2ac 2ab'
_space_group_name_H-M_alt 'P 21 21 21'
_atom_sites_solution_hydrogens mixed
_atom_sites_solution_primary dual
_audit_creation_date 2026-01-14
_audit_creation_method
;
Olex2 1.5
(compiled 2025.03.04 svn.red2d20d0 for OlexSys, GUI svn.r7188)
;
_audit_update_record
;
2026-01-14 deposited with the CCDC.	2026-04-17 downloaded from the CCDC.
;
_cell_angle_alpha 90
_cell_angle_beta 90
_cell_angle_gamma 90
_cell_formula_units_Z 4
_cell_length_a 15.1734(2)
_cell_length_b 16.3910(2)
_cell_length_c 27.2785(4)
_cell_measurement_reflns_used 49677
_cell_measurement_temperature 200.00(10)
_cell_measurement_theta_max 55.2510
_cell_measurement_theta_min 2.7230
_cell_volume 6784.36(16)
_computing_cell_refinement 'CrysAlisPro 1.171.43.131a (Rigaku OD, 2024)'
_computing_data_collection 'CrysAlisPro system (CCD 43.131a 64-bit (release 19-07-2024))'
_computing_data_reduction 'CrysAlisPro 1.171.43.131a (Rigaku OD, 2024)'
_computing_molecular_graphics 'Olex2 1.5 (Dolomanov et al., 2009)'
_computing_publication_material 'Olex2 1.5 (Dolomanov et al., 2009)'
_computing_structure_refinement 'SHELXL 2018/3 (Sheldrick, 2015)'
_computing_structure_solution 'SHELXT 2014/5 (Sheldrick, 2014)'
_diffrn_ambient_environment N~2~
_diffrn_ambient_temperature 200.00(10)
_diffrn_detector 'Hybrid Pixel Array Detector'
_diffrn_detector_area_resol_mean 10.0000
_diffrn_detector_type HyPix
_diffrn_measured_fraction_theta_full 1.000
_diffrn_measured_fraction_theta_max 0.989
_diffrn_measurement_details
;
List of Runs (angles in degrees, time in seconds):

  # Type    Start    End  Width  t~exp~   \w     \q     \k     \f   Frames
#--------------------------------------------------------------------------
  1  \w   -106.00 -20.00   0.50    0.05    --  -64.64 125.00-150.00  172
  2  \w    -13.00  13.00   0.50    0.05    --   -1.25  57.00 -30.00   52
  3  \w     25.00  69.00   0.50    0.05    --   -1.25  57.00 -30.00   88
  4  \w     -7.00  47.00   0.50    0.05    --   -1.25  19.00 -60.00  108
  5  \w    -51.00 -22.00   0.50    0.05    --  -64.64 125.00  60.00   58
  6  \w    -98.00 -32.00   0.50    0.05    --  -64.64 125.00  30.00  132
  7  \w   -100.00 -62.00   0.50    0.05    --  -64.64 125.00  60.00   76
  8  \w    -38.00   1.00   0.50    0.05    --  -64.64  57.00  30.00   78
  9  \w    -66.00  -4.00   0.50    0.05    --  -64.64  57.00  60.00  124
 10  \w    -55.00  -9.00   0.50    0.05    --  -64.64  57.00   0.00   92
 11  \w    -38.00   9.00   0.50    0.05    --  -64.64  38.00 120.00   94
 12  \w    -35.00   2.00   0.50    0.05    --  -64.64  57.00 -30.00   74
 13  \w    -26.00  11.00   0.50    0.05    --  -64.64  19.00 -30.00   74
 14  \w    -30.00   8.00   0.50    0.05    --  -64.64  38.00 -90.00   76
 15  \w    -14.00  11.00   0.50    0.05    --  -64.64  19.00-120.00   50
 16  \w    -17.00  10.00   0.50    0.05    --  -64.64  19.00-150.00   54
 17  \w    -56.00 -12.00   0.50    0.05    --  -64.64  57.00-180.00   88
 18  \w    -66.00   0.00   0.50    0.05    --  -64.64  57.00-150.00  132
 19  \w    -22.00   6.00   0.50    0.05    --   -1.25 -19.00 120.00   56
 20  \w    -77.00 -33.00   0.50    0.05    --   -1.25 -19.00 120.00   88
 21  \w     21.00  47.00   0.50    0.05    --   62.14-125.00   0.00   52
 22  \w     81.00 107.00   0.50    0.05    --   62.14-125.00   0.00   52
 23  \w     21.00  95.00   0.50    0.05    --   62.14 -99.00 -60.00  148
 24  \w     46.00 134.00   0.50    0.05    --   62.14  57.00-120.00  176
 25  \w     49.00 113.00   0.50    0.05    --   62.14  38.00-180.00  128
;
_diffrn_measurement_device 'four-circle diffractometer'
_diffrn_measurement_device_type 'ROD, Synergy Custom system, HyPix'
_diffrn_measurement_method '\w scans'
_diffrn_orient_matrix_type 'CrysAlisPro convention (1999,Acta A55,543-557)'
_diffrn_orient_matrix_UB_11 -0.0416796000
_diffrn_orient_matrix_UB_12 0.0109266000
_diffrn_orient_matrix_UB_13 0.0427635000
_diffrn_orient_matrix_UB_21 0.0455821000
_diffrn_orient_matrix_UB_22 0.0688762000
_diffrn_orient_matrix_UB_23 0.0073697000
_diffrn_orient_matrix_UB_31 -0.0630900000
_diffrn_orient_matrix_UB_32 0.0425491000
_diffrn_orient_matrix_UB_33 -0.0229371000
_diffrn_radiation_monochromator mirror
_diffrn_radiation_probe x-ray
_diffrn_radiation_type GaK\a
_diffrn_radiation_wavelength 1.3405
_diffrn_reflns_av_R_equivalents 0.0546
_diffrn_reflns_av_unetI/netI 0.0322
_diffrn_reflns_Laue_measured_fraction_full 1.000
_diffrn_reflns_Laue_measured_fraction_max 0.989
_diffrn_reflns_limit_h_max 14
_diffrn_reflns_limit_h_min -18
_diffrn_reflns_limit_k_max 20
_diffrn_reflns_limit_k_min -18
_diffrn_reflns_limit_l_max 33
_diffrn_reflns_limit_l_min -33
_diffrn_reflns_number 77159
_diffrn_reflns_point_group_measured_fraction_full 1.000
_diffrn_reflns_point_group_measured_fraction_max 0.984
_diffrn_reflns_theta_full 53.543
_diffrn_reflns_theta_max 55.406
_diffrn_reflns_theta_min 2.734
_diffrn_source 'micro-focus metaljet'
_exptl_absorpt_coefficient_mu 8.713
_exptl_absorpt_correction_T_max 1.00000
_exptl_absorpt_correction_T_min 0.30572
_exptl_absorpt_correction_type multi-scan
_exptl_absorpt_process_details
;
CrysAlisPro 1.171.43.131a (Rigaku Oxford Diffraction, 2024)
Empirical absorption correction using spherical harmonics,
implemented in SCALE3 ABSPACK scaling algorithm.
;
_exptl_crystal_colour 'light yellow'
_exptl_crystal_colour_modifier light
_exptl_crystal_colour_primary yellow
_exptl_crystal_density_diffrn 1.528
_exptl_crystal_description block
_exptl_crystal_F_000 3136
_exptl_crystal_size_max 0.4
_exptl_crystal_size_mid 0.3
_exptl_crystal_size_min 0.2
_refine_diff_density_max 1.125
_refine_diff_density_min -1.129
_refine_diff_density_rms 0.118
_refine_ls_abs_structure_details
;
 Refined as an inversion twin.
;
_refine_ls_abs_structure_Flack 0.042(17)
_refine_ls_extinction_method none
_refine_ls_goodness_of_fit_ref 1.081
_refine_ls_hydrogen_treatment constr
_refine_ls_matrix_type full
_refine_ls_number_parameters 915
_refine_ls_number_reflns 12977
_refine_ls_number_restraints 689
_refine_ls_restrained_S_all 1.080
_refine_ls_R_factor_all 0.0554
_refine_ls_R_factor_gt 0.0503
_refine_ls_shift/su_max 0.001
_refine_ls_shift/su_mean 0.000
_refine_ls_structure_factor_coef Fsqd
_refine_ls_weighting_details 'w=1/[\s^2^(Fo^2^)+(0.0675P)^2^+21.1798P] where P=(Fo^2^+2Fc^2^)/3'
_refine_ls_weighting_scheme calc
_refine_ls_wR_factor_gt 0.1365
_refine_ls_wR_factor_ref 0.1401
_reflns_Friedel_coverage 0.813
_reflns_Friedel_fraction_full 0.999
_reflns_Friedel_fraction_max 0.978
_reflns_number_gt 11835
_reflns_number_total 12977
_reflns_threshold_expression 'I > 2\s(I)'
_cod_data_source_file d6ce00120c2.cif
_cod_data_source_block D-Sn4-Boc
_cod_depositor_comments 'Adding full bibliography for 7251889--7251892.cif.'
_cod_database_code 7251889
_shelx_shelxl_version_number 2018/3
_chemical_oxdiff_formula 'C N O H Sn Cl'
_shelx_space_group_comment
;
The symmetry employed for this shelxl refinement is uniquely defined
by the following loop, which should always be used as a source of
symmetry information in preference to the above space-group names.
They are only intended as comments.
;
_shelx_estimated_absorpt_t_max 0.275
_shelx_estimated_absorpt_t_min 0.128
_olex2_refinement_description
;
1. Twinned data refinement
 Scales: 0.95827
 0.04173
2. Restrained distances
 C46-C45
 1.54 with sigma of 0.01
 C26-C25 = C24-C25 = C27-C26 = C28-C27 = C23-C24 = C22-C23
 1.54 with sigma of 0.02
 O1-C39
 1.24 with sigma of 0.01
 O1-C39 = O2-C40
 1.23 with sigma of 0.02
 C40-C38 = C39-C38
 1.54 with sigma of 0.02
 N1-C39 = N1-C40
 1.47 with sigma of 0.02
 C24-C22
 2.5 with sigma of 0.02
 C18-C19 = C20-C19 = C20-C21
 1.54 with sigma of 0.01
 C38-C40 = C39-C38
 1.54 with sigma of 0.02
 C43-C41 = C42-C41
 1.54 with sigma of 0.02
 C18-C20
 2.5 with sigma of 0.01
 C35-C33
 2.5 with sigma of 0.02
 C37-C33
 2.5 with sigma of 0.02
 C46-C45 = C44-C45 = C50-C49 = C48-C49
 1.54 with sigma of 0.02
 C38-C31 = C38-C34 = C34-C33 = C34-C37
 1.54 with sigma of 0.02
 C6-C4 = C3-C4 = C8-C4 = C2-C7 = C2-C5 = C2-C1
 1.54 with sigma of 0.01
 C44-C46
 2.5 with sigma of 0.02
 C6-C3
 2.5 with sigma of 0.01
 C6-C8
 2.5 with sigma of 0.01
 C8-C3
 2.5 with sigma of 0.01
 C48-C50
 2.5 with sigma of 0.02
 C51-C52 = C53-C52 = C57-C56 = C56-C55
 1.54 with sigma of 0.02
 C7-C1
 2.5 with sigma of 0.01
 C5-C1
 2.5 with sigma of 0.01
 C51-C53
 2.5 with sigma of 0.02
 C47-C48 = C47-C46
 1.54 with sigma of 0.02
 Sn4-C47
 2.1 with sigma of 0.02
 C47-C49
 2.5 with sigma of 0.02
 C36-C31 = C32-C31 = C31-C30
 1.54 with sigma of 0.02
 C47-C45
 2.5 with sigma of 0.02
 C36-C32
 2.5 with sigma of 0.02
 C32-C30
 2.5 with sigma of 0.02
 C23-C32
 2.8 with sigma of 0.01
 C25-C23
 2.5 with sigma of 0.02
 C14-C15 = C16-C15 = C16-C17
 1.54 with sigma of 0.01
 C26-C25 = C55-C54 = C56-C55 = C57-C56
 1.54 with sigma of 0.01
 C57-C56
 1.54 with sigma of 0.01
 C52-C54
 2.5 with sigma of 0.02
 C14-C16
 2.5 with sigma of 0.01
 C55-C57
 2.5 with sigma of 0.02
 C56-C54
 2.5 with sigma of 0.02
 C25-C27
 2.5 with sigma of 0.02
 C26-C28
 2.5 with sigma of 0.02
 C35-C34
 1.54 with sigma of 0.01
 C19-C21
 2.5 with sigma of 0.01
 C15-C17
 2.5 with sigma of 0.01
 C5-C7
 2.5 with sigma of 0.01
 C36-C30
 2.5 with sigma of 0.02
 C37-C35
 2.5 with sigma of 0.02
 O2-N1
 2.4 with sigma of 0.02
 O1-N1
 2.4 with sigma of 0.02
 C38-O2
 2.4 with sigma of 0.02
 O1-C38
 2.4 with sigma of 0.02
 C10-C9
 1.54 with sigma of 0.02
 C9-C2 = C9-C4
 1.54 with sigma of 0.02
 C53-C54
 1.54 with sigma of 0.02
 C42-C41
 1.54 with sigma of 0.02
 C28-C27
 1.54 with sigma of 0.02
 C25-C24
 1.54 with sigma of 0.02
 C76-C75 = C77-C76
 1.54 with sigma of 0.02
 C67-C66 = C66-C65
 1.54 with sigma of 0.02
 C64-C60
 1.54 with sigma of 0.02
 C74-C72
 1.54 with sigma of 0.02
 O1_$1-N4_$2
 3.2 with sigma of 0.01
 C35-C33
 2.52 with sigma of 0.01
 C16-C14
 2.52 with sigma of 0.01
 C17-C15
 2.52 with sigma of 0.01
3. Rigid bond restraints
 C38, C39
 with sigma for 1-2 distances of 0.001 and sigma for 1-3 distances of 0.002
 C27, C28
 with sigma for 1-2 distances of 0.001 and sigma for 1-3 distances of 0.002
 C2, C9
 with sigma for 1-2 distances of 0.001 and sigma for 1-3 distances of 0.002
4. Uiso/Uaniso restraints and constraints
C25 \\sim C26 \\sim C24 \\sim C23 \\sim C22 \\sim C28 \\sim C27: within 2A with
sigma of 0.01 and sigma for terminal atoms of 0.02 within 2A
C37 \\sim C32 \\sim C31 \\sim C34 \\sim C36 \\sim C35 \\sim C33 \\sim C30:
within 2A with sigma of 0.01 and sigma for terminal atoms of 0.02 within 2A
O1 \\sim O2 \\sim C39 \\sim C40: within 2A with sigma of 0.04 and sigma for
terminal atoms of 0.08 within 2A
C18 \\sim C14 \\sim C19 \\sim C15 \\sim C16 \\sim C20 \\sim C21 \\sim C17:
within 2A with sigma of 0.01 and sigma for terminal atoms of 0.02 within 2A
C42 \\sim N4 \\sim C43: within 2A with sigma of 0.01 and sigma for terminal
atoms of 0.02 within 2A
C44 \\sim C50 \\sim C49 \\sim C45 \\sim C48 \\sim C46 \\sim C47: within 2A with
sigma of 0.01 and sigma for terminal atoms of 0.02 within 2A
C5 \\sim C6 \\sim C4 \\sim C8 \\sim C7 \\sim C2 \\sim C3 \\sim C1: within 2A
with sigma of 0.01 and sigma for terminal atoms of 0.02 within 2A
C57 \\sim C51 \\sim C52 \\sim C56 \\sim C55 \\sim C53: within 2A with sigma of
0.01 and sigma for terminal atoms of 0.02 within 2A
Uanis(C37) \\sim Ueq, Uanis(C34) \\sim Ueq, Uanis(C39) \\sim Ueq: with sigma of
0.01 and sigma for terminal atoms of 0.02
Uanis(C17) \\sim Ueq, Uanis(C21) \\sim Ueq, Uanis(C16) \\sim Ueq, Uanis(C20)
\\sim Ueq, Uanis(C15) \\sim Ueq, Uanis(C19) \\sim Ueq, Uanis(C18) \\sim Ueq,
Uanis(C14) \\sim Ueq: with sigma of 0.1 and sigma for terminal atoms of 0.2
Uanis(C44) \\sim Ueq, Uanis(C50) \\sim Ueq, Uanis(C45) \\sim Ueq, Uanis(C49)
\\sim Ueq, Uanis(C48) \\sim Ueq, Uanis(C46) \\sim Ueq: with sigma of 0.01 and
sigma for terminal atoms of 0.02
5. Others
 Sof(H19C)=Sof(H19D)=Sof(C24)=Sof(H18A)=Sof(H18B)=Sof(C23)=Sof(H17A)=Sof(H17B)=
 Sof(C22)=Sof(H16A)=Sof(H16B)=Sof(H16C)=1-FVAR(1)
 Sof(H19A)=Sof(H19B)=Sof(C26)=Sof(H20A)=Sof(H20B)=Sof(C27)=Sof(H21A)=Sof(H21B)=
 Sof(C28)=Sof(H22A)=Sof(H22B)=Sof(H22C)=FVAR(1)
 Sof(C48)=Sof(H34A)=Sof(H34B)=Sof(C49)=Sof(H33A)=Sof(H33B)=Sof(C50)=Sof(H32A)=
 Sof(H32B)=Sof(H32C)=Sof(HNTC)=Sof(HNTD)=1-FVAR(2)
 Sof(C45)=Sof(H37A)=Sof(H37B)=Sof(C46)=Sof(H38A)=Sof(H38B)=Sof(C44)=Sof(H36A)=
 Sof(H36B)=Sof(H36C)=Sof(HNTA)=Sof(HNTB)=FVAR(2)
 Sof(C19)=Sof(H28A)=Sof(H28B)=Sof(C18)=Sof(H27A)=Sof(H27B)=Sof(H27C)=Sof(C20)=
 Sof(H29A)=Sof(H29B)=Sof(C21)=Sof(H30A)=Sof(H30B)=1-FVAR(3)
 Sof(C17)=Sof(H31A)=Sof(H31B)=Sof(C15)=Sof(H24A)=Sof(H24B)=Sof(C16)=Sof(H25A)=
 Sof(H25B)=Sof(C14)=Sof(H23A)=Sof(H23B)=Sof(H23C)=FVAR(3)
 Sof(H75C)=Sof(H75D)=Sof(C51)=Sof(H78A)=Sof(H78B)=Sof(H78C)=Sof(C52)=Sof(H77A)=
 Sof(H77B)=Sof(C53)=Sof(H29)=Sof(H76B)=1-FVAR(4)
 Sof(H75A)=Sof(H75B)=Sof(C55)=Sof(H74A)=Sof(H74B)=Sof(C56)=Sof(H73A)=Sof(H73B)=
 Sof(C57)=Sof(H72A)=Sof(H72B)=Sof(H72C)=FVAR(4)
 Sof(H48C)=Sof(H48D)=Sof(C5)=Sof(H45A)=Sof(H45B)=Sof(H45C)=Sof(C7)=Sof(H46A)=
 Sof(H46B)=Sof(H46C)=Sof(C2)=Sof(C1)=Sof(H42A)=Sof(H42B)=Sof(H42C)=1-FVAR(5)
 Sof(H48A)=Sof(H48B)=Sof(C4)=Sof(C8)=Sof(H47A)=Sof(H47B)=Sof(H47C)=Sof(C3)=
 Sof(H40A)=Sof(H40B)=Sof(H40C)=Sof(C6)=Sof(H44A)=Sof(H44B)=Sof(H44C)=FVAR(5)
 Sof(H8BC)=Sof(H8BD)=Sof(C36)=Sof(H4A)=Sof(H4B)=Sof(H4C)=Sof(C32)=Sof(H7A)=
 Sof(H7B)=Sof(H7C)=Sof(C31)=Sof(C30)=Sof(H6A)=Sof(H6B)=Sof(H6C)=1-FVAR(6)
 Sof(H8AA)=Sof(H8AB)=Sof(C33)=Sof(H1C)=Sof(H1D)=Sof(H1E)=Sof(C34)=Sof(C35)=
 Sof(H3A)=Sof(H3B)=Sof(H3C)=Sof(C37)=Sof(H11A)=Sof(H11B)=Sof(H11C)=FVAR(6)
 Sof(H1B)=Sof(C40)=Sof(O2)=1-FVAR(7)
 Sof(H1A)=Sof(O1)=Sof(C39)=FVAR(7)
 Sof(H13A)=Sof(C43)=Sof(H12A)=Sof(H12B)=Sof(H12C)=1-FVAR(8)
 Sof(H13)=Sof(C42)=Sof(H14A)=Sof(H14B)=Sof(H14C)=FVAR(8)
 Fixed X: C39(0.678885)
 Fixed Y: C39(0.356313) C22(0.687545)
 Fixed Z: C51(0.373096)
6.a Riding coordinates:
 C3(H40A,H40B,H40C), C6(H44A,H44B,H44C), C33(H1C,H1D,H1E), C22(H16A,H16B,H16C),
  C44(H36A,H36B,H36C), C50(H32A,H32B,H32C), C18(H27A,H27B,H27C), C43(H12A,H12B,
 H12C)
6.b Ternary CH refined with riding coordinates:
 C76(H61), C66(H70), C11(H51), C41(H13), C41(H13A)
6.c Secondary CH2 refined with riding coordinates:
 C54(H75A,H75B), C54(H75C,H75D), C77(H62A,H62B), C25(H19A,H19B), C25(H19C,
 H19D), C67(H71A,H71B), C75(H60A,H60B), C38(H8AA,H8AB), C38(H8BC,H8BD), C9(H48A,
 H48B), C9(H48C,H48D), C65(H69A,H69B), C55(H74A,H74B), C17(H31A,H31B), C15(H24A,
 H24B), C56(H73A,H73B), C16(H25A,H25B), C45(H37A,H37B), C26(H20A,H20B),
 C46(H38A,H38B), C27(H21A,H21B), C24(H18A,H18B), C23(H17A,H17B), C48(H34A,H34B),
  C49(H33A,H33B), C19(H28A,H28B), C20(H29A,H29B), C21(H30A,H30B), C52(H77A,
 H77B), C53(H29,H76B), C47(HNTA,HNTB), C47(HNTC,HNTD)
6.d Aromatic/amide H refined with riding coordinates:
 N4(H4), C74(H59), C64(H68), N1(H1A), N1(H1B), C69(H53), C71(H58), C70(H57),
 C59(H66), C58(H65), C61(H64)
6.e Fitted hexagon refined as free rotating group:
 C69(C68,C73,C72,C71,C70), C59(C58,C61,C62,C63,C60)
6.f Idealised Me refined as rotating group:
 C12(H50A,H50B,H50C), C8(H47A,H47B,H47C), C35(H3A,H3B,H3C), C37(H11A,H11B,
 H11C), C57(H72A,H72B,H72C), C28(H22A,H22B,H22C), C14(H23A,H23B,H23C), C51(H78A,
 H78B,H78C), C5(H45A,H45B,H45C), C7(H46A,H46B,H46C), C1(H42A,H42B,H42C),
 C36(H4A,H4B,H4C), C32(H7A,H7B,H7C), C30(H6A,H6B,H6C), C42(H14A,H14B,H14C)
;
_olex2_submission_special_instructions 'No special instructions were received'
_oxdiff_exptl_absorpt_empirical_details
;
Empirical correction (ABSPACK) includes:
- Absorption correction using spherical harmonics
- Frame scaling
;
_oxdiff_exptl_absorpt_empirical_full_max 2.683
_oxdiff_exptl_absorpt_empirical_full_min 0.642

loop_
_space_group_symop_operation_xyz
'x, y, z'
'-x+1/2, -y, z+1/2'
'-x, y+1/2, -z+1/2'
'x+1/2, -y+1/2, -z'

loop_
_atom_site_label
_atom_site_type_symbol
_atom_site_fract_x
_atom_site_fract_y
_atom_site_fract_z
_atom_site_U_iso_or_equiv
_atom_site_adp_type
_atom_site_occupancy
_atom_site_site_symmetry_order
_atom_site_calc_flag
_atom_site_refinement_flags_posn
_atom_site_refinement_flags_adp
_atom_site_refinement_flags_occupancy
_atom_site_disorder_assembly
_atom_site_disorder_group
Sn2 Sn 0.66089(4) 0.56065(4) 0.23782(2) 0.03870(16) Uani 1 1 d . . . . .
Sn3 Sn 0.83917(4) 0.42147(4) 0.24310(3) 0.04541(18) Uani 1 1 d . . . . .
Sn1 Sn 0.46471(5) 0.56928(6) 0.30391(3) 0.0598(2) Uani 1 1 d . . . . .
Sn4 Sn 1.04754(5) 0.41228(6) 0.18879(4) 0.0713(3) Uani 1 1 d D . . . .
Cl1 Cl 0.36467(18) 0.57064(18) 0.23606(13) 0.0633(7) Uani 1 1 d . . . . .
Cl2 Cl 1.1327(2) 0.4177(2) 0.26285(19) 0.0893(13) Uani 1 1 d . . . . .
O6 O 0.7007(4) 0.4368(4) 0.2466(3) 0.0452(16) Uani 1 1 d . . . . .
O13 O 0.5558(4) 0.6437(4) 0.2633(3) 0.0440(16) Uani 1 1 d . . . . .
O11 O 0.7019(4) 0.5763(5) 0.3097(3) 0.0498(17) Uani 1 1 d . . . . .
O5 O 0.5491(5) 0.4906(4) 0.2674(3) 0.0488(18) Uani 1 1 d . . . . .
O9 O 0.9556(5) 0.4927(5) 0.2183(3) 0.0536(19) Uani 1 1 d . . . . .
O4 O 0.8123(5) 0.3964(5) 0.1695(3) 0.056(2) Uani 1 1 d . . . . .
O7 O 0.9505(5) 0.3396(5) 0.2263(4) 0.062(2) Uani 1 1 d . . . . .
O10 O 0.7983(4) 0.5419(4) 0.2249(3) 0.0451(17) Uani 1 1 d . . . . .
N3 N 0.7303(6) 0.6873(5) 0.2288(4) 0.050(2) Uani 1 1 d . . . . .
O14 O 0.4355(6) 0.6848(7) 0.3281(4) 0.073(3) Uani 1 1 d . . . . .
O12 O 0.5798(5) 0.5778(8) 0.3564(3) 0.074(3) Uani 1 1 d . . . . .
O3 O 0.9433(6) 0.3988(7) 0.1293(4) 0.079(3) Uani 1 1 d . . . . .
O8 O 1.0838(6) 0.2967(7) 0.1697(5) 0.090(4) Uani 1 1 d . . . . .
C54 C 0.8713(8) 0.4354(7) 0.3183(4) 0.060(3) Uani 1 1 d D . . . .
H75A H 0.909856 0.483662 0.322017 0.072 Uiso 0.78(3) 1 calc R U P A 1
H75B H 0.816425 0.446015 0.336868 0.072 Uiso 0.78(3) 1 calc R U P A 1
H75C H 0.915256 0.479717 0.321103 0.072 Uiso 0.22(3) 1 calc R U P A 2
H75D H 0.817554 0.453530 0.335753 0.072 Uiso 0.22(3) 1 calc R U P A 2
N2 N 0.7745(6) 0.2968(5) 0.2553(5) 0.067(3) Uani 1 1 d . . . . .
N4 N 0.6836(9) 0.5763(9) 0.4372(4) 0.081(4) Uani 1 1 d . . . . .
H4 H 0.666510 0.609492 0.460679 0.097 Uiso 1 1 calc R U . . .
C74 C 0.7079(7) 0.7567(7) 0.2451(5) 0.059(3) Uani 1 1 d D . . . .
H59 H 0.746123 0.801105 0.238104 0.071 Uiso 1 1 calc R U . . .
O15 O 0.6808(10) 0.4468(9) 0.4115(4) 0.103(4) Uani 1 1 d . . . . .
C77 C 0.9428(7) 0.5730(7) 0.2024(5) 0.054(3) Uani 1 1 d D . . . .
H62A H 0.936688 0.574589 0.166289 0.064 Uiso 1 1 calc R U . . .
H62B H 0.993844 0.607276 0.211814 0.064 Uiso 1 1 calc R U . . .
C25 C 0.6155(11) 0.5540(9) 0.1628(5) 0.078(4) Uani 1 1 d D U . . .
H19A H 0.652630 0.513547 0.145515 0.093 Uiso 0.672(18) 1 calc R U P B 1
H19B H 0.554699 0.532138 0.163256 0.093 Uiso 0.672(18) 1 calc R U P B 1
H19C H 0.666528 0.543416 0.141095 0.093 Uiso 0.328(18) 1 calc R U P B 2
H19D H 0.574227 0.507581 0.159513 0.093 Uiso 0.328(18) 1 calc R U P B 2
C67 C 0.5658(7) 0.4087(8) 0.2848(5) 0.062(3) Uani 1 1 d D . . . .
H71A H 0.513374 0.373948 0.279318 0.075 Uiso 1 1 calc R U . . .
H71B H 0.578665 0.409587 0.320408 0.075 Uiso 1 1 calc R U . . .
C75 C 0.8163(8) 0.6781(7) 0.2047(6) 0.062(3) Uani 1 1 d D . . . .
H60A H 0.852989 0.727226 0.210338 0.074 Uiso 1 1 calc R U . . .
H60B H 0.808574 0.670728 0.168983 0.074 Uiso 1 1 calc R U . . .
C13 C 0.6607(8) 0.5840(8) 0.3502(4) 0.054(3) Uani 1 1 d . . . . .
C38 C 0.5898(7) 0.3931(11) 0.0539(4) 0.084(5) Uani 1 1 d D U . . .
H8AA H 0.569490 0.380888 0.087553 0.101 Uiso 0.502(18) 1 calc R U P C 1
H8AB H 0.592267 0.453057 0.049704 0.101 Uiso 0.502(18) 1 calc R U P C 1
H8BC H 0.565893 0.403497 0.087037 0.101 Uiso 0.498(18) 1 calc R U P C 2
H8BD H 0.588146 0.333455 0.048216 0.101 Uiso 0.498(18) 1 calc R U P C 2
C64 C 0.8009(8) 0.2265(7) 0.2413(6) 0.073(4) Uani 1 1 d D . . . .
H68 H 0.762784 0.182047 0.248425 0.088 Uiso 1 1 calc R U . . .
C9 C 0.6528(12) 0.4790(9) 0.4899(4) 0.084(4) Uani 1 1 d D U . . .
H48A H 0.605775 0.516845 0.500652 0.101 Uiso 0.30(3) 1 calc R U P D 1
H48B H 0.704363 0.487359 0.511602 0.101 Uiso 0.30(3) 1 calc R U P D 1
H48C H 0.602723 0.515343 0.497900 0.101 Uiso 0.70(3) 1 calc R U P D 2
H48D H 0.702635 0.497208 0.510659 0.101 Uiso 0.70(3) 1 calc R U P D 2
C76 C 0.8592(7) 0.6049(6) 0.2266(5) 0.056(3) Uani 1 1 d D . . . .
H61 H 0.872622 0.616860 0.261796 0.067 Uiso 1 1 calc R U . . .
N1 N 0.7291(9) 0.3663(11) 0.0866(5) 0.103(5) Uani 1 1 d D . . . .
H1A H 0.703556 0.380562 0.114272 0.124 Uiso 0.584(19) 1 calc R U P C 1
H1B H 0.697691 0.340124 0.108724 0.124 Uiso 0.416(19) 1 calc R U P C 2
C66 C 0.6423(8) 0.3756(7) 0.2576(7) 0.082(5) Uani 1 1 d D . . . .
H70 H 0.618159 0.357116 0.225344 0.099 Uiso 1 1 calc R U . . .
C78 C 0.8613(9) 0.3881(10) 0.1321(6) 0.072(4) Uani 1 1 d . . . . .
C69 C 0.4985(5) 0.8165(6) 0.3397(3) 0.085(5) Uani 1 1 d G . . . .
H53 H 0.453612 0.830877 0.362388 0.102 Uiso 1 1 calc R U . . .
C68 C 0.4976(4) 0.7402(5) 0.3175(3) 0.067(4) Uani 1 1 d G . . . .
C73 C 0.5633(5) 0.7191(4) 0.2843(3) 0.051(3) Uani 1 1 d G . . . .
C72 C 0.6299(5) 0.7744(5) 0.2733(3) 0.061(3) Uani 1 1 d DG . . . .
C71 C 0.6308(5) 0.8507(4) 0.2956(4) 0.074(4) Uani 1 1 d G . . . .
H58 H 0.676381 0.888481 0.288070 0.088 Uiso 1 1 calc R U . . .
C70 C 0.5651(6) 0.8718(4) 0.3287(4) 0.082(5) Uani 1 1 d G . . . .
H57 H 0.565782 0.923913 0.343932 0.099 Uiso 1 1 calc R U . . .
C11 C 0.7193(10) 0.6062(10) 0.3936(5) 0.070(4) Uani 1 1 d . . . . .
H51 H 0.778892 0.581605 0.388634 0.083 Uiso 1 1 calc R U . . .
C65 C 0.6885(8) 0.3039(7) 0.2782(6) 0.069(4) Uani 1 1 d D . . . .
H69A H 0.695358 0.310322 0.314094 0.083 Uiso 1 1 calc R U . . .
H69B H 0.653677 0.253835 0.272004 0.083 Uiso 1 1 calc R U . . .
C12 C 0.7279(14) 0.6986(10) 0.3946(7) 0.096(6) Uani 1 1 d . . . . .
H50A H 0.768797 0.716044 0.368845 0.144 Uiso 1 1 calc R U . . .
H50B H 0.750557 0.715837 0.426627 0.144 Uiso 1 1 calc R U . . .
H50C H 0.670063 0.723414 0.388993 0.144 Uiso 1 1 calc R U . . .
C59 C 0.8876(6) 0.1278(4) 0.1972(5) 0.099(7) Uani 1 1 d G . . . .
H66 H 0.842310 0.089203 0.203529 0.119 Uiso 1 1 calc R U . . .
C58 C 0.9601(7) 0.1058(5) 0.1690(5) 0.106(7) Uani 1 1 d G . . . .
H65 H 0.964296 0.052091 0.156020 0.127 Uiso 1 1 calc R U . . .
C61 C 1.0263(6) 0.1622(6) 0.1597(4) 0.109(8) Uani 1 1 d G . . . .
H64 H 1.075857 0.147162 0.140389 0.131 Uiso 1 1 calc R U . . .
C62 C 1.0201(5) 0.2407(5) 0.1786(4) 0.088(6) Uani 1 1 d G . . . .
C63 C 0.9477(5) 0.2628(4) 0.2068(4) 0.069(4) Uani 1 1 d G . . . .
C60 C 0.8814(5) 0.2063(5) 0.2161(4) 0.087(6) Uani 1 1 d DG . . . .
C55 C 0.918(3) 0.3609(16) 0.3407(9) 0.131(8) Uani 0.78(3) 1 d D U P A 1
H74A H 0.881819 0.311541 0.334752 0.157 Uiso 0.78(3) 1 calc R U P A 1
H74B H 0.975502 0.353133 0.324459 0.157 Uiso 0.78(3) 1 calc R U P A 1
C10 C 0.6766(12) 0.4978(13) 0.4420(5) 0.086(5) Uani 1 1 d D . . . .
C41 C 0.8188(11) 0.3541(12) 0.0855(7) 0.096(6) Uani 1 1 d D . . . .
H13 H 0.848048 0.371405 0.054356 0.115 Uiso 0.57(4) 1 calc R U P E 1
H13A H 0.836661 0.396762 0.061253 0.115 Uiso 0.43(4) 1 calc R U P E 2
O1 O 0.7044(13) 0.3177(12) 0.0097(5) 0.125(11) Uani 0.584(19) 1 d D U P C 1
C4 C 0.619(4) 0.389(2) 0.4955(18) 0.138(8) Uani 0.30(3) 1 d D U P D 1
C17 C 0.4021(16) 0.491(3) 0.353(2) 0.161(9) Uani 0.717(19) 1 d D U P F 1
H31A H 0.412876 0.433985 0.342127 0.193 Uiso 0.717(19) 1 calc R U P F 1
H31B H 0.431897 0.496529 0.385495 0.193 Uiso 0.717(19) 1 calc R U P F 1
C8 C 0.713(4) 0.354(6) 0.501(3) 0.133(11) Uani 0.30(3) 1 d D U P D 1
H47A H 0.756659 0.396657 0.495096 0.199 Uiso 0.30(3) 1 calc R U P D 1
H47B H 0.721756 0.309227 0.477633 0.199 Uiso 0.30(3) 1 calc R U P D 1
H47C H 0.720741 0.332579 0.534594 0.199 Uiso 0.30(3) 1 calc R U P D 1
C15 C 0.2688(16) 0.429(2) 0.3938(15) 0.175(9) Uani 0.717(19) 1 d D U P F 1
H24A H 0.267721 0.377914 0.374262 0.210 Uiso 0.717(19) 1 calc R U P F 1
H24B H 0.308617 0.420196 0.422137 0.210 Uiso 0.717(19) 1 calc R U P F 1
C56 C 0.932(2) 0.3713(17) 0.3961(8) 0.131(8) Uani 0.78(3) 1 d D U P A 1
H73A H 0.874872 0.379410 0.412878 0.158 Uiso 0.78(3) 1 calc R U P A 1
H73B H 0.969718 0.419471 0.402595 0.158 Uiso 0.78(3) 1 calc R U P A 1
C3 C 0.576(5) 0.390(5) 0.547(2) 0.140(10) Uani 0.30(3) 1 d D U P D 1
H40A H 0.512849 0.400939 0.542925 0.211 Uiso 0.30(3) 1 d R U P D 1
H40B H 0.602646 0.434162 0.566342 0.211 Uiso 0.30(3) 1 d R U P D 1
H40C H 0.584593 0.338085 0.563490 0.211 Uiso 0.30(3) 1 d R U P D 1
C6 C 0.566(5) 0.329(4) 0.463(2) 0.140(11) Uani 0.30(3) 1 d D U P D 1
H44A H 0.586874 0.273104 0.468865 0.210 Uiso 0.30(3) 1 d R U P D 1
H44B H 0.573433 0.343035 0.428614 0.210 Uiso 0.30(3) 1 d R U P D 1
H44C H 0.503336 0.332478 0.471986 0.210 Uiso 0.30(3) 1 d R U P D 1
C33 C 0.554(3) 0.389(3) -0.0324(13) 0.131(9) Uani 0.502(18) 1 d D U P C 1
H1C H 0.532040 0.445099 -0.035800 0.197 Uiso 0.502(18) 1 d R U P C 1
H1D H 0.527971 0.354807 -0.058005 0.197 Uiso 0.502(18) 1 d R U P C 1
H1E H 0.618291 0.388905 -0.035689 0.197 Uiso 0.502(18) 1 d R U P C 1
C34 C 0.529(2) 0.356(2) 0.0170(11) 0.136(8) Uani 0.502(18) 1 d D U P C 1
C16 C 0.3036(14) 0.500(2) 0.3621(14) 0.164(9) Uani 0.717(19) 1 d D U P F 1
H25A H 0.272368 0.499916 0.330218 0.197 Uiso 0.717(19) 1 calc R U P F 1
H25B H 0.291746 0.552063 0.378741 0.197 Uiso 0.717(19) 1 calc R U P F 1
C35 C 0.529(3) 0.263(2) 0.0185(18) 0.148(11) Uani 0.502(18) 1 d D U P C 1
H3A H 0.567361 0.242173 -0.007608 0.222 Uiso 0.502(18) 1 calc R U P C 1
H3B H 0.469177 0.242538 0.013817 0.222 Uiso 0.502(18) 1 calc R U P C 1
H3C H 0.551623 0.244675 0.050382 0.222 Uiso 0.502(18) 1 calc R U P C 1
C45 C 1.228(3) 0.579(2) 0.1057(13) 0.144(8) Uani 0.60(2) 1 d D U P G 1
H37A H 1.271962 0.535169 0.098668 0.173 Uiso 0.60(2) 1 calc R U P G 1
H37B H 1.191331 0.586026 0.076129 0.173 Uiso 0.60(2) 1 calc R U P G 1
C37 C 0.443(2) 0.393(3) 0.0360(16) 0.134(9) Uani 0.502(18) 1 d D U P C 1
H11A H 0.417809 0.357081 0.061168 0.201 Uiso 0.502(18) 1 calc R U P C 1
H11B H 0.401086 0.398554 0.008878 0.201 Uiso 0.502(18) 1 calc R U P C 1
H11C H 0.454821 0.446685 0.050254 0.201 Uiso 0.502(18) 1 calc R U P C 1
C39 C 0.678885 0.356313 0.0451(8) 0.106(9) Uani 0.584(19) 1 d D U P C 1
C26 C 0.6147(19) 0.6323(14) 0.1318(9) 0.102(5) Uani 0.672(18) 1 d D U P B 1
H20A H 0.671185 0.661620 0.136385 0.122 Uiso 0.672(18) 1 calc R U P B 1
H20B H 0.609543 0.617673 0.096741 0.122 Uiso 0.672(18) 1 calc R U P B 1
C57 C 0.977(3) 0.2931(18) 0.4154(10) 0.155(10) Uani 0.78(3) 1 d D U P A 1
H72A H 1.033444 0.285129 0.398175 0.232 Uiso 0.78(3) 1 calc R U P A 1
H72B H 0.938997 0.245999 0.409533 0.232 Uiso 0.78(3) 1 calc R U P A 1
H72C H 0.988461 0.298532 0.450623 0.232 Uiso 0.78(3) 1 calc R U P A 1
C46 C 1.170(3) 0.553(2) 0.1493(12) 0.140(7) Uani 0.60(2) 1 d D U P G 1
H38A H 1.207298 0.542055 0.178389 0.168 Uiso 0.60(2) 1 calc R U P G 1
H38B H 1.128499 0.597411 0.157563 0.168 Uiso 0.60(2) 1 calc R U P G 1
C27 C 0.540(2) 0.6879(17) 0.1457(10) 0.118(6) Uani 0.672(18) 1 d D U P B 1
H21A H 0.557313 0.719795 0.174906 0.142 Uiso 0.672(18) 1 calc R U P B 1
H21B H 0.488504 0.653892 0.155080 0.142 Uiso 0.672(18) 1 calc R U P B 1
C28 C 0.511(3) 0.747(2) 0.1060(13) 0.174(12) Uani 0.672(18) 1 d D U P B 1
H22A H 0.559259 0.755639 0.082924 0.261 Uiso 0.672(18) 1 calc R U P B 1
H22B H 0.494132 0.799074 0.120980 0.261 Uiso 0.672(18) 1 calc R U P B 1
H22C H 0.459918 0.724186 0.088504 0.261 Uiso 0.672(18) 1 calc R U P B 1
C24 C 0.569(4) 0.632(2) 0.1459(13) 0.101(6) Uani 0.328(18) 1 d D U P B 2
H18A H 0.604076 0.679862 0.156407 0.122 Uiso 0.328(18) 1 calc R U P B 2
H18B H 0.510476 0.635268 0.161348 0.122 Uiso 0.328(18) 1 calc R U P B 2
C23 C 0.560(3) 0.632(2) 0.0902(12) 0.111(6) Uani 0.328(18) 1 d D U P B 2
H17A H 0.500610 0.652936 0.081077 0.133 Uiso 0.328(18) 1 calc R U P B 2
H17B H 0.565781 0.576066 0.077307 0.133 Uiso 0.328(18) 1 calc R U P B 2
C22 C 0.632(4) 0.687545 0.0681(19) 0.129(11) Uani 0.328(18) 1 d D U P B 2
H16A H 0.672012 0.654548 0.048230 0.194 Uiso 0.328(18) 1 d R U P B 2
H16B H 0.664444 0.713511 0.094800 0.194 Uiso 0.328(18) 1 d R U P B 2
H16C H 0.604634 0.729651 0.047462 0.194 Uiso 0.328(18) 1 d R U P B 2
C44 C 1.275(3) 0.656(2) 0.1169(17) 0.165(12) Uani 0.60(2) 1 d D U P G 1
H36A H 1.336424 0.651026 0.105593 0.247 Uiso 0.60(2) 1 d R U P G 1
H36B H 1.274816 0.664513 0.152515 0.247 Uiso 0.60(2) 1 d R U P G 1
H36C H 1.247650 0.703136 0.100796 0.247 Uiso 0.60(2) 1 d R U P G 1
C14 C 0.1765(17) 0.448(3) 0.4121(16) 0.209(14) Uani 0.717(19) 1 d D U P F 1
H23A H 0.140965 0.469431 0.385000 0.314 Uiso 0.717(19) 1 calc R U P F 1
H23B H 0.179763 0.488846 0.438291 0.314 Uiso 0.717(19) 1 calc R U P F 1
H23C H 0.149101 0.398152 0.424836 0.314 Uiso 0.717(19) 1 calc R U P F 1
C48 C 1.212(3) 0.515(4) 0.1375(17) 0.142(7) Uani 0.40(2) 1 d D U P G 2
H34A H 1.249874 0.483445 0.160069 0.171 Uiso 0.40(2) 1 calc R U P G 2
H34B H 1.208621 0.571965 0.149995 0.171 Uiso 0.40(2) 1 calc R U P G 2
C49 C 1.253(3) 0.515(3) 0.086(2) 0.147(8) Uani 0.40(2) 1 d D U P G 2
H33A H 1.317343 0.509491 0.088358 0.176 Uiso 0.40(2) 1 calc R U P G 2
H33B H 1.229465 0.468285 0.067069 0.176 Uiso 0.40(2) 1 calc R U P G 2
C50 C 1.230(5) 0.595(4) 0.059(2) 0.154(11) Uani 0.40(2) 1 d D U P G 2
H32A H 1.231048 0.639023 0.083582 0.231 Uiso 0.40(2) 1 d R U P G 2
H32B H 1.171127 0.591758 0.044542 0.231 Uiso 0.40(2) 1 d R U P G 2
H32C H 1.273855 0.605168 0.033974 0.231 Uiso 0.40(2) 1 d R U P G 2
C19 C 0.303(4) 0.387(7) 0.408(3) 0.175(10) Uani 0.283(19) 1 d D U P F 2
H28A H 0.282756 0.436734 0.425112 0.210 Uiso 0.283(19) 1 calc R U P F 2
H28B H 0.252479 0.348177 0.406437 0.210 Uiso 0.283(19) 1 calc R U P F 2
C18 C 0.380(5) 0.347(7) 0.437(3) 0.182(17) Uani 0.283(19) 1 d D U P F 2
H27A H 0.434695 0.355477 0.418421 0.273 Uiso 0.283(19) 1 d R U P F 2
H27B H 0.368923 0.288963 0.440914 0.273 Uiso 0.283(19) 1 d R U P F 2
H27C H 0.384243 0.373722 0.468760 0.273 Uiso 0.283(19) 1 d R U P F 2
C20 C 0.335(4) 0.408(6) 0.356(2) 0.170(9) Uani 0.283(19) 1 d D U P F 2
H29A H 0.374415 0.364237 0.343791 0.204 Uiso 0.283(19) 1 calc R U P F 2
H29B H 0.283813 0.411807 0.333484 0.204 Uiso 0.283(19) 1 calc R U P F 2
C21 C 0.384(6) 0.490(6) 0.358(5) 0.163(9) Uani 0.283(19) 1 d D U P F 2
H30A H 0.425497 0.482059 0.385552 0.196 Uiso 0.283(19) 1 calc R U P F 2
H30B H 0.338899 0.527865 0.370027 0.196 Uiso 0.283(19) 1 calc R U P F 2
C51 C 1.063(5) 0.339(8) 0.373096 0.150(13) Uani 0.22(3) 1 d D U P A 2
H78A H 1.097867 0.363955 0.346801 0.226 Uiso 0.22(3) 1 calc R U P A 2
H78B H 1.047677 0.282855 0.363761 0.226 Uiso 0.22(3) 1 calc R U P A 2
H78C H 1.098207 0.337735 0.403312 0.226 Uiso 0.22(3) 1 calc R U P A 2
C52 C 0.978(6) 0.389(6) 0.382(3) 0.135(8) Uani 0.22(3) 1 d D U P A 2
H77A H 0.957292 0.380757 0.415627 0.162 Uiso 0.22(3) 1 calc R U P A 2
H77B H 0.990493 0.447497 0.376716 0.162 Uiso 0.22(3) 1 calc R U P A 2
C53 C 0.908(7) 0.360(3) 0.345(4) 0.132(8) Uani 0.22(3) 1 d D U P A 2
H29 H 0.859847 0.331376 0.362744 0.158 Uiso 0.22(3) 1 calc R U P A 2
H76B H 0.934107 0.321372 0.321223 0.158 Uiso 0.22(3) 1 calc R U P A 2
C5 C 0.5382(18) 0.389(2) 0.4846(11) 0.145(9) Uani 0.70(3) 1 d D U P D 2
H45A H 0.536615 0.416467 0.452737 0.217 Uiso 0.70(3) 1 calc R U P D 2
H45B H 0.493272 0.412642 0.506171 0.217 Uiso 0.70(3) 1 calc R U P D 2
H45C H 0.526386 0.330674 0.480158 0.217 Uiso 0.70(3) 1 calc R U P D 2
C7 C 0.690(2) 0.330(2) 0.4951(12) 0.132(9) Uani 0.70(3) 1 d D U P D 2
H46A H 0.694075 0.292871 0.523340 0.198 Uiso 0.70(3) 1 calc R U P D 2
H46B H 0.748253 0.350866 0.487018 0.198 Uiso 0.70(3) 1 calc R U P D 2
H46C H 0.665920 0.299790 0.466955 0.198 Uiso 0.70(3) 1 calc R U P D 2
C2 C 0.6288(18) 0.4001(13) 0.5077(8) 0.133(7) Uani 0.70(3) 1 d D U P D 2
C1 C 0.622(2) 0.412(2) 0.5630(7) 0.141(9) Uani 0.70(3) 1 d D U P D 2
H42A H 0.618128 0.470047 0.570549 0.212 Uiso 0.70(3) 1 calc R U P D 2
H42B H 0.674398 0.388627 0.578831 0.212 Uiso 0.70(3) 1 calc R U P D 2
H42C H 0.569253 0.383878 0.575218 0.212 Uiso 0.70(3) 1 calc R U P D 2
C36 C 0.467(3) 0.365(2) 0.0023(18) 0.149(9) Uani 0.498(18) 1 d D U P C 2
H4A H 0.496239 0.329341 -0.021429 0.223 Uiso 0.498(18) 1 calc R U P C 2
H4B H 0.414172 0.388799 -0.012401 0.223 Uiso 0.498(18) 1 calc R U P C 2
H4C H 0.451500 0.334277 0.031614 0.223 Uiso 0.498(18) 1 calc R U P C 2
C32 C 0.479(3) 0.505(2) 0.0394(15) 0.144(11) Uani 0.498(18) 1 d D U P C 2
H7A H 0.467669 0.492579 0.073959 0.215 Uiso 0.498(18) 1 calc R U P C 2
H7B H 0.423290 0.511612 0.021982 0.215 Uiso 0.498(18) 1 calc R U P C 2
H7C H 0.513895 0.554995 0.036891 0.215 Uiso 0.498(18) 1 calc R U P C 2
C31 C 0.531(2) 0.434(2) 0.0165(11) 0.126(8) Uani 0.498(18) 1 d D U P C 2
C30 C 0.579(3) 0.464(3) -0.0295(14) 0.140(11) Uani 0.498(18) 1 d D U P C 2
H6A H 0.625726 0.425041 -0.037948 0.210 Uiso 0.498(18) 1 calc R U P C 2
H6B H 0.605157 0.517589 -0.023170 0.210 Uiso 0.498(18) 1 calc R U P C 2
H6C H 0.537257 0.468008 -0.056752 0.210 Uiso 0.498(18) 1 calc R U P C 2
C40 C 0.6840(13) 0.4209(17) 0.0525(11) 0.079(10) Uani 0.416(19) 1 d D U P C 2
O2 O 0.7007(17) 0.4918(14) 0.0444(12) 0.101(11) Uani 0.416(19) 1 d D U P C 2
C42 C 0.816(4) 0.2586(15) 0.0940(15) 0.124(13) Uani 0.57(4) 1 d D U P E 1
H14A H 0.770658 0.234435 0.073024 0.186 Uiso 0.57(4) 1 calc R U P E 1
H14B H 0.802223 0.247325 0.128463 0.186 Uiso 0.57(4) 1 calc R U P E 1
H14C H 0.873560 0.235050 0.085886 0.186 Uiso 0.57(4) 1 calc R U P E 1
C43 C 0.867(3) 0.279(3) 0.0642(19) 0.104(14) Uani 0.43(4) 1 d D U P E 2
H12A H 0.876120 0.238141 0.090232 0.156 Uiso 0.43(4) 1 d R U P E 2
H12B H 0.924553 0.295227 0.050996 0.156 Uiso 0.43(4) 1 d R U P E 2
H12C H 0.831506 0.254655 0.038007 0.156 Uiso 0.43(4) 1 d R U P E 2
C47 C 1.1203(15) 0.4781(15) 0.1358(9) 0.134(7) Uani 1 1 d D U . . .
HNTA H 1.163049 0.439611 0.121122 0.160 Uiso 0.60(2) 1 calc R U P G 1
HNTB H 1.078604 0.493597 0.109476 0.160 Uiso 0.60(2) 1 calc R U P G 1
HNTC H 1.121482 0.441812 0.106814 0.160 Uiso 0.40(2) 1 calc R U P G 2
HNTD H 1.081337 0.524163 0.126713 0.160 Uiso 0.40(2) 1 calc R U P G 2

loop_
_atom_site_aniso_label
_atom_site_aniso_U_11
_atom_site_aniso_U_22
_atom_site_aniso_U_33
_atom_site_aniso_U_23
_atom_site_aniso_U_13
_atom_site_aniso_U_12
Sn2 0.0359(3) 0.0343(3) 0.0459(3) 0.0006(3) 0.0008(3) 0.0008(3)
Sn3 0.0389(3) 0.0317(3) 0.0656(4) 0.0009(3) -0.0026(3) 0.0011(3)
Sn1 0.0368(3) 0.0791(6) 0.0636(5) 0.0107(5) 0.0077(3) 0.0067(4)
Sn4 0.0363(4) 0.0618(5) 0.1159(8) -0.0179(5) 0.0067(4) 0.0052(4)
Cl1 0.0448(13) 0.0546(15) 0.091(2) -0.0124(17) -0.0120(14) 0.0091(12)
Cl2 0.0506(16) 0.0592(18) 0.158(4) -0.027(2) -0.026(2) 0.0123(14)
O6 0.037(3) 0.036(3) 0.063(5) 0.005(3) 0.001(3) -0.003(3)
O13 0.035(4) 0.041(4) 0.056(4) -0.007(3) -0.001(3) 0.007(3)
O11 0.041(4) 0.052(4) 0.057(4) -0.001(4) -0.002(3) 0.004(3)
O5 0.033(3) 0.043(4) 0.071(5) 0.019(4) 0.002(4) 0.004(3)
O9 0.036(4) 0.040(4) 0.085(6) 0.000(4) 0.001(4) 0.002(3)
O4 0.043(4) 0.058(5) 0.068(5) -0.008(4) 0.009(4) 0.002(3)
O7 0.043(4) 0.038(4) 0.107(8) -0.016(4) -0.007(5) 0.005(3)
O10 0.036(3) 0.034(3) 0.066(5) 0.004(3) 0.005(3) 0.002(3)
N3 0.042(5) 0.034(4) 0.073(7) 0.010(4) 0.002(4) -0.006(4)
O14 0.050(5) 0.093(7) 0.077(6) -0.031(5) 0.005(5) 0.020(5)
O12 0.051(5) 0.128(9) 0.042(4) 0.002(5) -0.002(4) 0.015(6)
O3 0.045(5) 0.098(8) 0.093(7) -0.024(6) 0.006(5) 0.002(5)
O8 0.045(5) 0.078(7) 0.145(11) -0.043(7) -0.004(6) 0.018(5)
C54 0.067(7) 0.050(6) 0.064(7) 0.019(6) -0.009(6) -0.015(6)
N2 0.040(5) 0.033(5) 0.128(10) 0.005(6) -0.013(6) 0.003(4)
N4 0.101(10) 0.094(10) 0.049(6) -0.001(6) -0.006(6) 0.021(8)
C74 0.045(6) 0.035(5) 0.097(10) 0.003(6) -0.011(6) 0.003(5)
O15 0.132(11) 0.113(10) 0.065(7) -0.007(7) 0.016(7) -0.022(9)
C77 0.044(5) 0.050(6) 0.067(7) 0.011(6) 0.012(5) 0.002(5)
C25 0.097(10) 0.086(9) 0.050(7) 0.001(6) -0.017(6) 0.002(8)
C67 0.043(6) 0.066(8) 0.078(8) 0.016(7) 0.006(6) -0.006(6)
C75 0.046(6) 0.050(7) 0.088(10) 0.015(6) 0.012(6) 0.006(5)
C13 0.047(6) 0.076(8) 0.041(5) -0.006(5) 0.001(5) 0.021(6)
C38 0.053(7) 0.162(17) 0.037(6) 0.017(8) -0.007(5) -0.022(8)
C64 0.052(7) 0.029(5) 0.138(14) 0.008(7) -0.022(8) -0.006(5)
C9 0.108(12) 0.112(10) 0.032(6) 0.015(7) 0.012(8) 0.032(10)
C76 0.035(5) 0.036(5) 0.096(10) 0.008(5) 0.017(6) -0.004(4)
N1 0.061(8) 0.174(17) 0.076(9) -0.005(10) 0.009(7) -0.013(9)
C66 0.050(7) 0.033(5) 0.165(16) 0.024(8) 0.005(9) 0.007(5)
C78 0.048(7) 0.097(11) 0.072(9) -0.028(8) 0.001(6) 0.003(7)
C69 0.066(9) 0.093(12) 0.098(12) -0.036(9) -0.022(8) 0.044(9)
C68 0.051(7) 0.083(9) 0.066(8) -0.032(7) -0.017(6) 0.028(7)
C73 0.043(6) 0.046(6) 0.062(7) -0.008(5) -0.007(5) 0.009(5)
C72 0.057(7) 0.044(6) 0.081(9) -0.004(6) -0.026(6) 0.011(5)
C71 0.069(8) 0.049(7) 0.102(12) -0.013(7) -0.021(8) 0.012(6)
C70 0.066(9) 0.066(9) 0.114(13) -0.042(9) -0.029(9) 0.021(7)
C11 0.067(8) 0.088(10) 0.054(8) -0.005(7) -0.016(6) 0.019(7)
C65 0.062(8) 0.032(5) 0.112(12) 0.020(6) 0.004(7) -0.003(5)
C12 0.123(15) 0.073(10) 0.091(12) -0.022(9) -0.041(11) 0.020(10)
C59 0.068(9) 0.044(7) 0.19(2) -0.031(10) -0.041(11) 0.018(7)
C58 0.086(11) 0.060(9) 0.171(19) -0.060(11) -0.052(12) 0.034(9)
C61 0.069(10) 0.083(11) 0.18(2) -0.067(12) -0.043(11) 0.038(9)
C62 0.050(7) 0.076(10) 0.139(15) -0.042(10) -0.034(9) 0.030(7)
C63 0.051(7) 0.027(5) 0.128(13) -0.018(6) -0.026(8) 0.012(5)
C60 0.056(8) 0.042(7) 0.163(17) -0.011(9) -0.040(9) 0.011(6)
C55 0.160(18) 0.143(15) 0.089(12) 0.039(11) -0.028(12) 0.037(14)
C10 0.088(12) 0.121(15) 0.048(8) -0.001(9) -0.015(7) -0.004(11)
C41 0.072(10) 0.136(16) 0.080(11) -0.043(11) 0.005(8) -0.001(10)
O1 0.135(19) 0.20(3) 0.039(9) -0.022(13) 0.014(11) -0.035(18)
C4 0.21(2) 0.134(14) 0.072(13) -0.006(12) 0.012(14) -0.037(15)
C17 0.057(12) 0.26(2) 0.163(16) 0.112(15) 0.035(12) 0.008(13)
C8 0.20(3) 0.12(2) 0.076(17) -0.006(18) 0.007(19) -0.03(2)
C15 0.076(11) 0.27(2) 0.176(16) 0.114(16) 0.037(11) 0.004(13)
C56 0.159(18) 0.147(15) 0.088(12) 0.046(11) -0.032(12) 0.037(14)
C3 0.21(2) 0.139(18) 0.071(17) -0.003(16) 0.014(17) -0.043(19)
C6 0.20(2) 0.14(2) 0.079(18) -0.011(17) 0.016(19) -0.04(2)
C33 0.115(16) 0.178(19) 0.101(15) -0.003(17) -0.023(15) 0.008(17)
C34 0.121(12) 0.164(13) 0.123(11) -0.001(11) -0.014(10) 0.007(11)
C16 0.063(11) 0.26(2) 0.167(15) 0.113(15) 0.039(11) 0.003(13)
C35 0.13(2) 0.19(2) 0.13(2) 0.00(2) -0.022(19) 0.01(2)
C45 0.139(10) 0.147(10) 0.145(10) 0.003(8) 0.007(8) -0.003(8)
C37 0.121(15) 0.162(16) 0.120(15) -0.003(14) -0.022(14) 0.019(14)
C39 0.092(11) 0.124(15) 0.103(14) -0.006(12) 0.011(11) 0.004(11)
C26 0.125(12) 0.113(11) 0.068(9) 0.011(8) -0.021(9) 0.016(10)
C57 0.19(2) 0.165(19) 0.112(16) 0.041(15) -0.020(16) 0.045(18)
C46 0.131(10) 0.146(11) 0.144(10) -0.003(9) 0.009(8) 0.002(8)
C27 0.145(13) 0.123(12) 0.086(10) 0.008(9) -0.012(10) 0.019(11)
C28 0.21(3) 0.17(2) 0.14(2) 0.041(16) -0.04(2) 0.05(2)
C24 0.125(13) 0.112(11) 0.068(10) 0.010(10) -0.017(10) 0.016(11)
C23 0.135(14) 0.120(13) 0.078(11) 0.012(11) -0.017(11) 0.015(12)
C22 0.15(2) 0.14(2) 0.10(2) 0.01(2) -0.02(2) 0.01(2)
C44 0.164(18) 0.164(18) 0.166(18) 0.007(16) 0.005(16) -0.002(16)
C14 0.12(2) 0.29(3) 0.22(3) 0.12(3) 0.01(2) 0.01(2)
C48 0.133(10) 0.147(10) 0.146(10) 0.001(8) 0.009(8) 0.001(8)
C49 0.141(11) 0.151(11) 0.147(11) 0.002(9) 0.010(9) 0.000(9)
C50 0.149(16) 0.160(17) 0.151(17) 0.004(15) 0.005(15) -0.005(15)
C19 0.079(14) 0.27(2) 0.174(18) 0.112(18) 0.036(14) 0.007(15)
C18 0.10(3) 0.28(4) 0.17(3) 0.12(3) 0.05(3) 0.00(3)
C20 0.069(12) 0.27(2) 0.171(16) 0.109(15) 0.035(12) 0.007(13)
C21 0.061(13) 0.26(2) 0.166(17) 0.112(16) 0.035(13) 0.007(14)
C51 0.18(3) 0.16(2) 0.12(2) 0.04(2) -0.02(2) 0.04(2)
C52 0.163(18) 0.147(16) 0.093(13) 0.042(12) -0.030(13) 0.038(15)
C53 0.161(18) 0.145(16) 0.089(13) 0.042(13) -0.030(13) 0.038(15)
C5 0.21(2) 0.140(16) 0.088(14) -0.011(13) 0.015(15) -0.048(17)
C7 0.20(2) 0.113(17) 0.079(14) 0.005(14) 0.004(16) -0.026(17)
C2 0.21(2) 0.129(12) 0.066(11) -0.001(10) 0.014(12) -0.040(14)
C1 0.22(2) 0.145(17) 0.062(13) -0.008(14) 0.006(15) -0.040(18)
C36 0.133(16) 0.183(17) 0.130(16) 0.000(16) -0.026(15) 0.008(15)
C32 0.14(2) 0.17(2) 0.12(2) 0.01(2) -0.016(19) 0.05(2)
C31 0.113(13) 0.161(15) 0.104(12) 0.000(13) -0.021(11) 0.011(13)
C30 0.13(2) 0.19(2) 0.107(19) 0.01(2) -0.017(18) 0.01(2)
C40 0.09(2) 0.09(2) 0.053(17) 0.006(18) 0.015(16) 0.02(2)
O2 0.083(18) 0.086(19) 0.13(3) 0.052(18) -0.002(17) -0.018(15)
C42 0.17(4) 0.11(2) 0.09(2) -0.04(2) -0.01(2) 0.00(2)
C43 0.13(4) 0.10(3) 0.08(3) -0.04(2) -0.01(2) 0.00(2)
C47 0.108(10) 0.145(12) 0.148(11) 0.000(10) 0.020(10) -0.002(10)

loop_
_atom_type_symbol
_atom_type_description
_atom_type_scat_dispersion_real
_atom_type_scat_dispersion_imag
_atom_type_scat_source
C C 0.0137 0.0067 'International Tables Vol C Tables 4.2.6.8 and 6.1.1.4'
H H 0.0000 0.0000 'International Tables Vol C Tables 4.2.6.8 and 6.1.1.4'
Cl Cl 0.3281 0.5435 'International Tables Vol C Tables 4.2.6.8 and 6.1.1.4'
N N 0.0241 0.0134 'International Tables Vol C Tables 4.2.6.8 and 6.1.1.4'
O O 0.0389 0.0241 'International Tables Vol C Tables 4.2.6.8 and 6.1.1.4'
Sn Sn 0.1164 4.3256 'International Tables Vol C Tables 4.2.6.8 and 6.1.1.4'

loop_
_geom_angle_atom_site_label_1
_geom_angle_atom_site_label_2
_geom_angle_atom_site_label_3
_geom_angle
_geom_angle_site_symmetry_1
_geom_angle_site_symmetry_3
_geom_angle_publ_flag
O6 Sn2 O13 139.1(3) . . ?
O6 Sn2 O5 71.4(3) . . ?
O6 Sn2 O10 66.7(3) . . ?
O6 Sn2 N3 136.8(3) . . ?
O6 Sn2 C25 98.6(4) . . ?
O13 Sn2 N3 79.1(3) . . ?
O11 Sn2 O6 85.8(3) . . ?
O11 Sn2 O13 80.9(3) . . ?
O11 Sn2 O5 87.1(3) . . ?
O11 Sn2 O10 83.1(3) . . ?
O11 Sn2 N3 81.7(3) . . ?
O11 Sn2 C25 175.7(5) . . ?
O5 Sn2 O13 69.5(3) . . ?
O5 Sn2 N3 148.0(3) . . ?
O10 Sn2 O13 147.6(3) . . ?
O10 Sn2 O5 137.5(3) . . ?
O10 Sn2 N3 70.8(3) . . ?
O10 Sn2 C25 98.5(5) . . ?
C25 Sn2 O13 95.7(5) . . ?
C25 Sn2 O5 94.3(5) . . ?
C25 Sn2 N3 95.1(5) . . ?
O6 Sn3 O9 137.7(3) . . ?
O6 Sn3 O7 147.3(3) . . ?
O6 Sn3 O10 67.1(3) . . ?
O6 Sn3 C54 99.9(4) . . ?
O6 Sn3 N2 71.0(3) . . ?
O9 Sn3 N2 148.5(3) . . ?
O4 Sn3 O6 82.7(3) . . ?
O4 Sn3 O9 88.0(3) . . ?
O4 Sn3 O7 80.2(3) . . ?
O4 Sn3 O10 84.4(3) . . ?
O4 Sn3 C54 174.5(4) . . ?
O4 Sn3 N2 83.1(4) . . ?
O7 Sn3 O9 69.4(3) . . ?
O7 Sn3 N2 79.4(3) . . ?
O10 Sn3 O9 70.9(3) . . ?
O10 Sn3 O7 137.7(3) . . ?
O10 Sn3 N2 137.4(3) . . ?
C54 Sn3 O9 93.2(4) . . ?
C54 Sn3 O7 95.2(4) . . ?
C54 Sn3 O10 101.1(4) . . ?
C54 Sn3 N2 93.1(4) . . ?
O13 Sn1 Cl1 90.3(2) . . ?
O13 Sn1 O12 78.1(3) . . ?
O13 Sn1 C21 170(3) . . ?
O5 Sn1 Cl1 91.5(2) . . ?
O5 Sn1 O13 73.0(3) . . ?
O5 Sn1 O12 82.3(3) . . ?
O5 Sn1 C17 101.9(13) . . ?
O5 Sn1 C21 106(3) . . ?
O14 Sn1 Cl1 95.9(3) . . ?
O14 Sn1 O13 77.4(3) . . ?
O14 Sn1 O5 149.5(3) . . ?
O14 Sn1 O12 84.6(4) . . ?
O14 Sn1 C17 105.3(15) . . ?
O14 Sn1 C21 102(3) . . ?
O12 Sn1 Cl1 168.0(2) . . ?
O12 Sn1 C21 92(3) . . ?
C17 Sn1 Cl1 102.5(14) . . ?
C17 Sn1 O13 166.5(11) . . ?
C17 Sn1 O12 88.9(14) . . ?
C21 Sn1 Cl1 99(3) . . ?
O9 Sn4 Cl2 90.7(3) . . ?
O9 Sn4 O7 73.0(3) . . ?
O9 Sn4 O3 82.6(3) . . ?
O9 Sn4 C47 106.9(8) . . ?
O7 Sn4 Cl2 89.4(3) . . ?
O7 Sn4 O3 79.0(4) . . ?
O3 Sn4 Cl2 167.8(3) . . ?
O8 Sn4 Cl2 95.9(3) . . ?
O8 Sn4 O9 150.1(4) . . ?
O8 Sn4 O7 78.0(4) . . ?
O8 Sn4 O3 85.1(4) . . ?
O8 Sn4 C47 99.2(8) . . ?
C47 Sn4 Cl2 106.0(7) . . ?
C47 Sn4 O7 164.6(7) . . ?
C47 Sn4 O3 85.7(8) . . ?
Sn3 O6 Sn2 112.9(3) . . ?
C66 O6 Sn2 122.5(6) . . ?
C66 O6 Sn3 124.4(6) . . ?
Sn1 O13 Sn2 106.1(3) . . ?
C73 O13 Sn2 129.0(5) . . ?
C73 O13 Sn1 110.5(5) . . ?
C13 O11 Sn2 133.2(7) . . ?
Sn1 O5 Sn2 109.1(3) . . ?
C67 O5 Sn2 118.0(6) . . ?
C67 O5 Sn1 121.9(7) . . ?
Sn4 O9 Sn3 108.6(3) . . ?
C77 O9 Sn3 118.6(6) . . ?
C77 O9 Sn4 124.7(7) . . ?
C78 O4 Sn3 132.8(8) . . ?
Sn4 O7 Sn3 106.6(3) . . ?
C63 O7 Sn3 128.1(6) . . ?
C63 O7 Sn4 110.3(7) . . ?
Sn3 O10 Sn2 112.3(3) . . ?
C76 O10 Sn2 122.6(6) . . ?
C76 O10 Sn3 119.2(6) . . ?
C74 N3 Sn2 129.7(8) . . ?
C74 N3 C75 119.1(10) . . ?
C75 N3 Sn2 110.8(7) . . ?
C68 O14 Sn1 113.8(6) . . ?
C13 O12 Sn1 132.9(7) . . ?
C78 O3 Sn4 131.2(10) . . ?
C62 O8 Sn4 113.0(7) . . ?
Sn3 C54 H75A 108.8 . . ?
Sn3 C54 H75B 108.8 . . ?
Sn3 C54 H75C 108.0 . . ?
Sn3 C54 H75D 108.0 . . ?
H75A C54 H75B 107.7 . . ?
H75C C54 H75D 107.3 . . ?
C55 C54 Sn3 113.9(11) . . ?
C55 C54 H75A 108.8 . . ?
C55 C54 H75B 108.8 . . ?
C53 C54 Sn3 117(4) . . ?
C53 C54 H75C 108.0 . . ?
C53 C54 H75D 108.0 . . ?
C64 N2 Sn3 128.7(9) . . ?
C64 N2 C65 118.9(10) . . ?
C65 N2 Sn3 112.1(7) . . ?
C11 N4 H4 121.1 . . ?
C10 N4 H4 121.1 . . ?
C10 N4 C11 117.8(13) . . ?
N3 C74 H59 117.0 . . ?
N3 C74 C72 126.0(10) . . ?
C72 C74 H59 117.0 . . ?
O9 C77 H62A 110.2 . . ?
O9 C77 H62B 110.2 . . ?
O9 C77 C76 107.7(9) . . ?
H62A C77 H62B 108.5 . . ?
C76 C77 H62A 110.2 . . ?
C76 C77 H62B 110.2 . . ?
Sn2 C25 H19A 107.6 . . ?
Sn2 C25 H19B 107.6 . . ?
Sn2 C25 H19C 109.0 . . ?
Sn2 C25 H19D 109.0 . . ?
H19A C25 H19B 107.1 . . ?
H19C C25 H19D 107.8 . . ?
C26 C25 Sn2 118.7(14) . . ?
C26 C25 H19A 107.6 . . ?
C26 C25 H19B 107.6 . . ?
C24 C25 Sn2 113.0(18) . . ?
C24 C25 H19C 109.0 . . ?
C24 C25 H19D 109.0 . . ?
O5 C67 H71A 110.1 . . ?
O5 C67 H71B 110.1 . . ?
O5 C67 C66 108.2(10) . . ?
H71A C67 H71B 108.4 . . ?
C66 C67 H71A 110.1 . . ?
C66 C67 H71B 110.1 . . ?
N3 C75 H60A 110.3 . . ?
N3 C75 H60B 110.3 . . ?
N3 C75 C76 107.0(10) . . ?
H60A C75 H60B 108.6 . . ?
C76 C75 H60A 110.3 . . ?
C76 C75 H60B 110.3 . . ?
O11 C13 C11 114.3(10) . . ?
O12 C13 O11 126.3(10) . . ?
O12 C13 C11 119.3(10) . . ?
H8AA C38 H8AB 108.6 . . ?
H8BC C38 H8BD 107.6 . . ?
C34 C38 H8AA 110.3 . . ?
C34 C38 H8AB 110.3 . . ?
C34 C38 C39 106.9(17) . . ?
C39 C38 H8AA 110.3 . . ?
C39 C38 H8AB 110.3 . . ?
C31 C38 H8BC 108.7 . . ?
C31 C38 H8BD 108.7 . . ?
C40 C38 H8BC 108.7 . . ?
C40 C38 H8BD 108.7 . . ?
C40 C38 C31 114.2(19) . . ?
N2 C64 H68 116.0 . . ?
N2 C64 C60 128.0(11) . . ?
C60 C64 H68 116.0 . . ?
H48A C9 H48B 107.8 . . ?
H48C C9 H48D 106.2 . . ?
C10 C9 H48A 109.1 . . ?
C10 C9 H48B 109.1 . . ?
C10 C9 H48C 105.9 . . ?
C10 C9 H48D 105.9 . . ?
C10 C9 C4 113(2) . . ?
C10 C9 C2 125.8(16) . . ?
C4 C9 H48A 109.1 . . ?
C4 C9 H48B 109.1 . . ?
C2 C9 H48C 105.9 . . ?
C2 C9 H48D 105.9 . . ?
O10 C76 C77 106.6(9) . . ?
O10 C76 C75 107.2(9) . . ?
O10 C76 H61 108.3 . . ?
C77 C76 H61 108.3 . . ?
C75 C76 C77 117.8(10) . . ?
C75 C76 H61 108.3 . . ?
C41 N1 H1A 119.5 . . ?
C41 N1 H1B 118.7 . . ?
C41 N1 C40 122.5(16) . . ?
C39 N1 H1A 119.5 . . ?
C39 N1 C41 120.9(12) . . ?
C40 N1 H1B 118.7 . . ?
O6 C66 C67 110.4(10) . . ?
O6 C66 H70 105.4 . . ?
O6 C66 C65 110.9(10) . . ?
C67 C66 H70 105.4 . . ?
C67 C66 C65 118.1(13) . . ?
C65 C66 H70 105.4 . . ?
O4 C78 C41 117.4(12) . . ?
O3 C78 O4 127.7(13) . . ?
O3 C78 C41 114.7(13) . . ?
C68 C69 H53 120.0 . . ?
C68 C69 C70 120.0 . . ?
C70 C69 H53 120.0 . . ?
O14 C68 C69 121.5(7) . . ?
O14 C68 C73 118.5(7) . . ?
C73 C68 C69 120.0 . . ?
O13 C73 C68 116.0(6) . . ?
O13 C73 C72 124.0(6) . . ?
C68 C73 C72 120.0 . . ?
C73 C72 C74 125.5(7) . . ?
C73 C72 C71 120.0 . . ?
C71 C72 C74 113.9(7) . . ?
C72 C71 H58 120.0 . . ?
C70 C71 C72 120.0 . . ?
C70 C71 H58 120.0 . . ?
C69 C70 H57 120.0 . . ?
C71 C70 C69 120.0 . . ?
C71 C70 H57 120.0 . . ?
N4 C11 C13 110.6(12) . . ?
N4 C11 H51 109.0 . . ?
N4 C11 C12 111.7(14) . . ?
C13 C11 H51 109.0 . . ?
C12 C11 C13 107.5(12) . . ?
C12 C11 H51 109.0 . . ?
N2 C65 C66 109.0(11) . . ?
N2 C65 H69A 109.9 . . ?
N2 C65 H69B 109.9 . . ?
C66 C65 H69A 109.9 . . ?
C66 C65 H69B 109.9 . . ?
H69A C65 H69B 108.3 . . ?
C11 C12 H50A 109.5 . . ?
C11 C12 H50B 109.5 . . ?
C11 C12 H50C 109.5 . . ?
H50A C12 H50B 109.5 . . ?
H50A C12 H50C 109.5 . . ?
H50B C12 H50C 109.5 . . ?
C58 C59 H66 120.0 . . ?
C58 C59 C60 120.0 . . ?
C60 C59 H66 120.0 . . ?
C59 C58 H65 120.0 . . ?
C59 C58 C61 120.0 . . ?
C61 C58 H65 120.0 . . ?
C58 C61 H64 120.0 . . ?
C62 C61 C58 120.0 . . ?
C62 C61 H64 120.0 . . ?
O8 C62 C61 120.8(7) . . ?
O8 C62 C63 119.2(7) . . ?
C63 C62 C61 120.0 . . ?
O7 C63 C62 115.5(7) . . ?
O7 C63 C60 124.4(7) . . ?
C62 C63 C60 120.0 . . ?
C59 C60 C64 116.6(7) . . ?
C63 C60 C64 123.2(7) . . ?
C63 C60 C59 120.0 . . ?
C54 C55 H74A 109.3 . . ?
C54 C55 H74B 109.3 . . ?
H74A C55 H74B 107.9 . . ?
C56 C55 C54 111.7(15) . . ?
C56 C55 H74A 109.3 . . ?
C56 C55 H74B 109.3 . . ?
N4 C10 C9 109.6(16) . . ?
O15 C10 N4 128.9(15) . . ?
O15 C10 C9 121.2(19) . . ?
N1 C41 C78 110.3(13) . . ?
N1 C41 H13 114.6 . . ?
N1 C41 H13A 100.4 . . ?
N1 C41 C42 97(2) . . ?
N1 C41 C43 126(2) . . ?
C78 C41 H13 114.6 . . ?
C78 C41 H13A 100.4 . . ?
C78 C41 C42 104(2) . . ?
C78 C41 C43 114(2) . . ?
C42 C41 H13 114.6 . . ?
C43 C41 H13A 100.4 . . ?
C8 C4 C9 94(5) . . ?
C8 C4 C3 107.8(13) . . ?
C8 C4 C6 107.6(13) . . ?
C3 C4 C9 102(4) . . ?
C3 C4 C6 107.5(13) . . ?
C6 C4 C9 135(4) . . ?
Sn1 C17 H31A 107.5 . . ?
Sn1 C17 H31B 107.5 . . ?
H31A C17 H31B 107.0 . . ?
C16 C17 Sn1 119(2) . . ?
C16 C17 H31A 107.5 . . ?
C16 C17 H31B 107.5 . . ?
C4 C8 H47A 109.5 . . ?
C4 C8 H47B 109.5 . . ?
C4 C8 H47C 109.5 . . ?
H47A C8 H47B 109.5 . . ?
H47A C8 H47C 109.5 . . ?
H47B C8 H47C 109.5 . . ?
H24A C15 H24B 108.2 . . ?
C16 C15 H24A 109.6 . . ?
C16 C15 H24B 109.6 . . ?
C14 C15 H24A 109.6 . . ?
C14 C15 H24B 109.6 . . ?
C14 C15 C16 110.1(12) . . ?
C55 C56 H73A 110.2 . . ?
C55 C56 H73B 110.2 . . ?
C55 C56 C57 107.8(15) . . ?
H73A C56 H73B 108.5 . . ?
C57 C56 H73A 110.2 . . ?
C57 C56 H73B 110.2 . . ?
C4 C3 H40A 108.7 . . ?
C4 C3 H40B 109.2 . . ?
C4 C3 H40C 110.5 . . ?
H40A C3 H40B 109.5 . . ?
H40A C3 H40C 109.5 . . ?
H40B C3 H40C 109.5 . . ?
C4 C6 H44A 109.5 . . ?
C4 C6 H44B 109.6 . . ?
C4 C6 H44C 109.3 . . ?
H44A C6 H44B 109.5 . . ?
H44A C6 H44C 109.5 . . ?
H44B C6 H44C 109.5 . . ?
H1C C33 H1D 109.5 . . ?
H1C C33 H1E 109.5 . . ?
H1D C33 H1E 109.5 . . ?
C34 C33 H1C 109.5 . . ?
C34 C33 H1D 109.3 . . ?
C34 C33 H1E 109.6 . . ?
C38 C34 C33 107(3) . . ?
C38 C34 C35 112(3) . . ?
C38 C34 C37 98(2) . . ?
C33 C34 C35 112.5(16) . . ?
C33 C34 C37 112(2) . . ?
C37 C34 C35 113(2) . . ?
C17 C16 C15 110.5(12) . . ?
C17 C16 H25A 109.5 . . ?
C17 C16 H25B 109.5 . . ?
C15 C16 H25A 109.5 . . ?
C15 C16 H25B 109.5 . . ?
H25A C16 H25B 108.1 . . ?
C34 C35 H3A 109.5 . . ?
C34 C35 H3B 109.5 . . ?
C34 C35 H3C 109.5 . . ?
H3A C35 H3B 109.5 . . ?
H3A C35 H3C 109.5 . . ?
H3B C35 H3C 109.5 . . ?
H37A C45 H37B 108.1 . . ?
C46 C45 H37A 109.6 . . ?
C46 C45 H37B 109.6 . . ?
C44 C45 H37A 109.6 . . ?
C44 C45 H37B 109.6 . . ?
C44 C45 C46 110(2) . . ?
C34 C37 H11A 109.5 . . ?
C34 C37 H11B 109.5 . . ?
C34 C37 H11C 109.5 . . ?
H11A C37 H11B 109.5 . . ?
H11A C37 H11C 109.5 . . ?
H11B C37 H11C 109.5 . . ?
N1 C39 C38 108.7(13) . . ?
O1 C39 C38 128.5(16) . . ?
O1 C39 N1 122.6(12) . . ?
C25 C26 H20A 109.2 . . ?
C25 C26 H20B 109.2 . . ?
H20A C26 H20B 107.9 . . ?
C27 C26 C25 111.9(17) . . ?
C27 C26 H20A 109.2 . . ?
C27 C26 H20B 109.2 . . ?
C56 C57 H72A 109.5 . . ?
C56 C57 H72B 109.5 . . ?
C56 C57 H72C 109.5 . . ?
H72A C57 H72B 109.5 . . ?
H72A C57 H72C 109.5 . . ?
H72B C57 H72C 109.5 . . ?
C45 C46 H38A 109.9 . . ?
C45 C46 H38B 109.9 . . ?
H38A C46 H38B 108.3 . . ?
C47 C46 C45 109.0(19) . . ?
C47 C46 H38A 109.9 . . ?
C47 C46 H38B 109.9 . . ?
C26 C27 H21A 108.5 . . ?
C26 C27 H21B 108.5 . . ?
C26 C27 C28 115(2) . . ?
H21A C27 H21B 107.5 . . ?
C28 C27 H21A 108.5 . . ?
C28 C27 H21B 108.5 . . ?
C27 C28 H22A 109.5 . . ?
C27 C28 H22B 109.5 . . ?
C27 C28 H22C 109.5 . . ?
H22A C28 H22B 109.5 . . ?
H22A C28 H22C 109.5 . . ?
H22B C28 H22C 109.5 . . ?
C25 C24 H18A 109.6 . . ?
C25 C24 H18B 109.6 . . ?
C25 C24 C23 110(2) . . ?
H18A C24 H18B 108.1 . . ?
C23 C24 H18A 109.6 . . ?
C23 C24 H18B 109.6 . . ?
C24 C23 H17A 109.9 . . ?
C24 C23 H17B 109.9 . . ?
C24 C23 C22 109(2) . . ?
H17A C23 H17B 108.3 . . ?
C22 C23 H17A 109.9 . . ?
C22 C23 H17B 109.9 . . ?
C23 C22 H16A 109.5 . . ?
C23 C22 H16B 108.9 . . ?
C23 C22 H16C 110.0 . . ?
H16A C22 H16B 109.5 . . ?
H16A C22 H16C 109.5 . . ?
H16B C22 H16C 109.5 . . ?
C45 C44 H36A 108.1 . . ?
C45 C44 H36B 108.5 . . ?
C45 C44 H36C 111.8 . . ?
H36A C44 H36B 109.5 . . ?
H36A C44 H36C 109.5 . . ?
H36B C44 H36C 109.5 . . ?
C15 C14 H23A 109.5 . . ?
C15 C14 H23B 109.5 . . ?
C15 C14 H23C 109.5 . . ?
H23A C14 H23B 109.5 . . ?
H23A C14 H23C 109.5 . . ?
H23B C14 H23C 109.5 . . ?
H34A C48 H34B 108.2 . . ?
C49 C48 H34A 109.7 . . ?
C49 C48 H34B 109.7 . . ?
C47 C48 H34A 109.7 . . ?
C47 C48 H34B 109.7 . . ?
C47 C48 C49 110(3) . . ?
C48 C49 H33A 109.7 . . ?
C48 C49 H33B 109.7 . . ?
H33A C49 H33B 108.2 . . ?
C50 C49 C48 110(3) . . ?
C50 C49 H33A 109.7 . . ?
C50 C49 H33B 109.7 . . ?
C49 C50 H32A 108.1 . . ?
C49 C50 H32B 111.1 . . ?
C49 C50 H32C 109.3 . . ?
H32A C50 H32B 109.5 . . ?
H32A C50 H32C 109.5 . . ?
H32B C50 H32C 109.5 . . ?
H28A C19 H28B 108.4 . . ?
C18 C19 H28A 110.0 . . ?
C18 C19 H28B 110.0 . . ?
C18 C19 C20 108.5(14) . . ?
C20 C19 H28A 110.0 . . ?
C20 C19 H28B 110.0 . . ?
C19 C18 H27A 109.6 . . ?
C19 C18 H27B 110.0 . . ?
C19 C18 H27C 108.8 . . ?
H27A C18 H27B 109.5 . . ?
H27A C18 H27C 109.5 . . ?
H27B C18 H27C 109.5 . . ?
C19 C20 H29A 110.0 . . ?
C19 C20 H29B 110.0 . . ?
H29A C20 H29B 108.3 . . ?
C21 C20 C19 108.7(14) . . ?
C21 C20 H29A 110.0 . . ?
C21 C20 H29B 109.9 . . ?
Sn1 C21 H30A 102.9 . . ?
Sn1 C21 H30B 102.9 . . ?
C20 C21 Sn1 137(7) . . ?
C20 C21 H30A 102.9 . . ?
C20 C21 H30B 102.9 . . ?
H30A C21 H30B 105.1 . . ?
H78A C51 H78B 109.5 . . ?
H78A C51 H78C 109.5 . . ?
H78B C51 H78C 109.5 . . ?
C52 C51 H78A 109.5 . . ?
C52 C51 H78B 109.5 . . ?
C52 C51 H78C 109.5 . . ?
C51 C52 H77A 110.0 . . ?
C51 C52 H77B 110.0 . . ?
H77A C52 H77B 108.3 . . ?
C53 C52 C51 109(3) . . ?
C53 C52 H77A 110.0 . . ?
C53 C52 H77B 110.0 . . ?
C54 C53 H29 110.1 . . ?
C54 C53 H76B 110.1 . . ?
C52 C53 C54 108(3) . . ?
C52 C53 H29 110.1 . . ?
C52 C53 H76B 110.1 . . ?
H29 C53 H76B 108.4 . . ?
H45A C5 H45B 109.5 . . ?
H45A C5 H45C 109.5 . . ?
H45B C5 H45C 109.5 . . ?
C2 C5 H45A 109.5 . . ?
C2 C5 H45B 109.5 . . ?
C2 C5 H45C 109.5 . . ?
H46A C7 H46B 109.5 . . ?
H46A C7 H46C 109.5 . . ?
H46B C7 H46C 109.5 . . ?
C2 C7 H46A 109.5 . . ?
C2 C7 H46B 109.5 . . ?
C2 C7 H46C 109.5 . . ?
C9 C2 C5 101(2) . . ?
C9 C2 C7 117(2) . . ?
C9 C2 C1 103.9(19) . . ?
C5 C2 C1 111.3(12) . . ?
C7 C2 C5 111.4(12) . . ?
C7 C2 C1 111.0(12) . . ?
C2 C1 H42A 109.5 . . ?
C2 C1 H42B 109.5 . . ?
C2 C1 H42C 109.5 . . ?
H42A C1 H42B 109.5 . . ?
H42A C1 H42C 109.5 . . ?
H42B C1 H42C 109.5 . . ?
H4A C36 H4B 109.5 . . ?
H4A C36 H4C 109.5 . . ?
H4B C36 H4C 109.5 . . ?
C31 C36 H4A 109.5 . . ?
C31 C36 H4B 109.5 . . ?
C31 C36 H4C 109.5 . . ?
H7A C32 H7B 109.5 . . ?
H7A C32 H7C 109.5 . . ?
H7B C32 H7C 109.5 . . ?
C31 C32 H7A 109.5 . . ?
C31 C32 H7B 109.5 . . ?
C31 C32 H7C 109.5 . . ?
C38 C31 C36 102(3) . . ?
C38 C31 C32 111(3) . . ?
C38 C31 C30 114(3) . . ?
C32 C31 C36 110(2) . . ?
C32 C31 C30 110(2) . . ?
C30 C31 C36 109(2) . . ?
C31 C30 H6A 109.5 . . ?
C31 C30 H6B 109.5 . . ?
C31 C30 H6C 109.5 . . ?
H6A C30 H6B 109.5 . . ?
H6A C30 H6C 109.5 . . ?
H6B C30 H6C 109.5 . . ?
N1 C40 C38 104.1(15) . . ?
O2 C40 C38 120(2) . . ?
O2 C40 N1 127(2) . . ?
C41 C42 H14A 109.5 . . ?
C41 C42 H14B 109.5 . . ?
C41 C42 H14C 109.5 . . ?
H14A C42 H14B 109.5 . . ?
H14A C42 H14C 109.5 . . ?
H14B C42 H14C 109.5 . . ?
C41 C43 H12A 109.5 . . ?
C41 C43 H12B 109.6 . . ?
C41 C43 H12C 109.3 . . ?
H12A C43 H12B 109.5 . . ?
H12A C43 H12C 109.5 . . ?
H12B C43 H12C 109.5 . . ?
Sn4 C47 HNTA 107.0 . . ?
Sn4 C47 HNTB 107.0 . . ?
Sn4 C47 HNTC 104.4 . . ?
Sn4 C47 HNTD 104.4 . . ?
C46 C47 Sn4 121.1(17) . . ?
C46 C47 HNTA 107.0 . . ?
C46 C47 HNTB 107.0 . . ?
C48 C47 Sn4 131(2) . . ?
C48 C47 HNTC 104.4 . . ?
C48 C47 HNTD 104.4 . . ?
HNTA C47 HNTB 106.8 . . ?
HNTC C47 HNTD 105.6 . . ?

loop_
_geom_bond_atom_site_label_1
_geom_bond_atom_site_label_2
_geom_bond_distance
_geom_bond_site_symmetry_2
_geom_bond_publ_flag
Sn2 O6 2.132(7) . ?
Sn2 O13 2.208(7) . ?
Sn2 O11 2.073(8) . ?
Sn2 O5 2.202(7) . ?
Sn2 O10 2.137(7) . ?
Sn2 N3 2.341(8) . ?
Sn2 C25 2.162(13) . ?
Sn3 O6 2.118(7) . ?
Sn3 O9 2.223(8) . ?
Sn3 O4 2.091(9) . ?
Sn3 O7 2.206(8) . ?
Sn3 O10 2.128(7) . ?
Sn3 C54 2.120(12) . ?
Sn3 N2 2.292(9) . ?
Sn1 Cl1 2.394(3) . ?
Sn1 O13 2.150(7) . ?
Sn1 O5 2.072(8) . ?
Sn1 O14 2.054(10) . ?
Sn1 O12 2.263(8) . ?
Sn1 C17 2.10(3) . ?
Sn1 C21 2.31(7) . ?
Sn4 Cl2 2.400(4) . ?
Sn4 O9 2.081(8) . ?
Sn4 O7 2.153(9) . ?
Sn4 O3 2.276(10) . ?
Sn4 O8 2.040(10) . ?
Sn4 C47 2.115(17) . ?
O6 C66 1.372(14) . ?
O13 C73 1.368(9) . ?
O11 C13 1.277(13) . ?
O5 C67 1.446(15) . ?
O9 C77 1.400(14) . ?
O4 C78 1.269(16) . ?
O7 C63 1.366(9) . ?
O10 C76 1.385(12) . ?
N3 C74 1.267(14) . ?
N3 C75 1.469(14) . ?
O14 C68 1.340(13) . ?
O12 C13 1.243(14) . ?
O3 C78 1.259(16) . ?
O8 C62 1.353(13) . ?
C54 H75A 0.9900 . ?
C54 H75B 0.9900 . ?
C54 H75C 0.9900 . ?
C54 H75D 0.9900 . ?
C54 C55 1.537(13) . ?
C54 C53 1.54(3) . ?
N2 C64 1.279(15) . ?
N2 C65 1.451(17) . ?
N4 H4 0.8800 . ?
N4 C11 1.394(19) . ?
N4 C10 1.30(2) . ?
C74 H59 0.9500 . ?
C74 C72 1.442(13) . ?
O15 C10 1.18(2) . ?
C77 H62A 0.9900 . ?
C77 H62B 0.9900 . ?
C77 C76 1.522(13) . ?
C25 H19A 0.9900 . ?
C25 H19B 0.9900 . ?
C25 H19C 0.9900 . ?
C25 H19D 0.9900 . ?
C25 C26 1.536(12) . ?
C25 C24 1.524(19) . ?
C67 H71A 0.9900 . ?
C67 H71B 0.9900 . ?
C67 C66 1.480(16) . ?
C75 H60A 0.9900 . ?
C75 H60B 0.9900 . ?
C75 C76 1.491(14) . ?
C13 C11 1.524(17) . ?
C38 H8AA 0.9900 . ?
C38 H8AB 0.9900 . ?
C38 H8BC 0.9900 . ?
C38 H8BD 0.9900 . ?
C38 C34 1.50(2) . ?
C38 C39 1.499(12) . ?
C38 C31 1.52(2) . ?
C38 C40 1.500(18) . ?
C64 H68 0.9500 . ?
C64 C60 1.440(15) . ?
C9 H48A 0.9900 . ?
C9 H48B 0.9900 . ?
C9 H48C 0.9900 . ?
C9 H48D 0.9900 . ?
C9 C10 1.391(16) . ?
C9 C4 1.57(3) . ?
C9 C2 1.43(2) . ?
C76 H61 1.0000 . ?
N1 H1A 0.8800 . ?
N1 H1B 0.8800 . ?
N1 C41 1.38(2) . ?
N1 C39 1.375(17) . ?
N1 C40 1.46(2) . ?
C66 H70 1.0000 . ?
C66 C65 1.481(14) . ?
C78 C41 1.53(2) . ?
C69 H53 0.9500 . ?
C69 C68 1.3900 . ?
C69 C70 1.3900 . ?
C68 C73 1.3900 . ?
C73 C72 1.3900 . ?
C72 C71 1.3900 . ?
C71 H58 0.9500 . ?
C71 C70 1.3900 . ?
C70 H57 0.9500 . ?
C11 H51 1.0000 . ?
C11 C12 1.52(2) . ?
C65 H69A 0.9900 . ?
C65 H69B 0.9900 . ?
C12 H50A 0.9800 . ?
C12 H50B 0.9800 . ?
C12 H50C 0.9800 . ?
C59 H66 0.9500 . ?
C59 C58 1.3900 . ?
C59 C60 1.3900 . ?
C58 H65 0.9500 . ?
C58 C61 1.3900 . ?
C61 H64 0.9500 . ?
C61 C62 1.3900 . ?
C62 C63 1.3900 . ?
C63 C60 1.3900 . ?
C55 H74A 0.9900 . ?
C55 H74B 0.9900 . ?
C55 C56 1.537(12) . ?
C41 H13 1.0000 . ?
C41 H13A 1.0000 . ?
C41 C42 1.583(19) . ?
C41 C43 1.55(2) . ?
O1 C39 1.217(12) . ?
C4 C8 1.545(14) . ?
C4 C3 1.547(14) . ?
C4 C6 1.549(14) . ?
C17 H31A 0.9900 . ?
C17 H31B 0.9900 . ?
C17 C16 1.521(14) . ?
C8 H47A 0.9800 . ?
C8 H47B 0.9800 . ?
C8 H47C 0.9800 . ?
C15 H24A 0.9900 . ?
C15 H24B 0.9900 . ?
C15 C16 1.541(14) . ?
C15 C14 1.521(14) . ?
C56 H73A 0.9900 . ?
C56 H73B 0.9900 . ?
C56 C57 1.547(9) . ?
C3 H40A 0.9800 . ?
C3 H40B 0.9800 . ?
C3 H40C 0.9800 . ?
C6 H44A 0.9800 . ?
C6 H44B 0.9800 . ?
C6 H44C 0.9800 . ?
C33 H1C 0.9800 . ?
C33 H1D 0.9800 . ?
C33 H1E 0.9800 . ?
C33 C34 1.50(2) . ?
C34 C35 1.527(14) . ?
C34 C37 1.52(2) . ?
C16 H25A 0.9900 . ?
C16 H25B 0.9900 . ?
C35 H3A 0.9800 . ?
C35 H3B 0.9800 . ?
C35 H3C 0.9800 . ?
C45 H37A 0.9900 . ?
C45 H37B 0.9900 . ?
C45 C46 1.543(12) . ?
C45 C44 1.49(3) . ?
C37 H11A 0.9800 . ?
C37 H11B 0.9800 . ?
C37 H11C 0.9800 . ?
C26 H20A 0.9900 . ?
C26 H20B 0.9900 . ?
C26 C27 1.51(2) . ?
C57 H72A 0.9800 . ?
C57 H72B 0.9800 . ?
C57 H72C 0.9800 . ?
C46 H38A 0.9900 . ?
C46 H38B 0.9900 . ?
C46 C47 1.49(2) . ?
C27 H21A 0.9900 . ?
C27 H21B 0.9900 . ?
C27 C28 1.516(18) . ?
C28 H22A 0.9800 . ?
C28 H22B 0.9800 . ?
C28 H22C 0.9800 . ?
C24 H18A 0.9900 . ?
C24 H18B 0.9900 . ?
C24 C23 1.53(3) . ?
C23 H17A 0.9900 . ?
C23 H17B 0.9900 . ?
C23 C22 1.54(3) . ?
C22 H16A 0.9800 . ?
C22 H16B 0.9800 . ?
C22 H16C 0.9800 . ?
C44 H36A 0.9800 . ?
C44 H36B 0.9800 . ?
C44 H36C 0.9800 . ?
C14 H23A 0.9800 . ?
C14 H23B 0.9800 . ?
C14 H23C 0.9800 . ?
C48 H34A 0.9900 . ?
C48 H34B 0.9900 . ?
C48 C49 1.53(3) . ?
C48 C47 1.52(3) . ?
C49 H33A 0.9900 . ?
C49 H33B 0.9900 . ?
C49 C50 1.53(3) . ?
C50 H32A 0.9800 . ?
C50 H32B 0.9800 . ?
C50 H32C 0.9800 . ?
C19 H28A 0.9900 . ?
C19 H28B 0.9900 . ?
C19 C18 1.541(14) . ?
C19 C20 1.542(14) . ?
C18 H27A 0.9800 . ?
C18 H27B 0.9800 . ?
C18 H27C 0.9800 . ?
C20 H29A 0.9900 . ?
C20 H29B 0.9900 . ?
C20 C21 1.539(14) . ?
C21 H30A 0.9900 . ?
C21 H30B 0.9900 . ?
C51 H78A 0.9800 . ?
C51 H78B 0.9800 . ?
C51 H78C 0.9800 . ?
C51 C52 1.54(3) . ?
C52 H77A 0.9900 . ?
C52 H77B 0.9900 . ?
C52 C53 1.54(3) . ?
C53 H29 0.9900 . ?
C53 H76B 0.9900 . ?
C5 H45A 0.9800 . ?
C5 H45B 0.9800 . ?
C5 H45C 0.9800 . ?
C5 C2 1.522(13) . ?
C7 H46A 0.9800 . ?
C7 H46B 0.9800 . ?
C7 H46C 0.9800 . ?
C7 C2 1.517(13) . ?
C2 C1 1.525(13) . ?
C1 H42A 0.9800 . ?
C1 H42B 0.9800 . ?
C1 H42C 0.9800 . ?
C36 H4A 0.9800 . ?
C36 H4B 0.9800 . ?
C36 H4C 0.9800 . ?
C36 C31 1.53(2) . ?
C32 H7A 0.9800 . ?
C32 H7B 0.9800 . ?
C32 H7C 0.9800 . ?
C32 C31 1.53(2) . ?
C31 C30 1.53(2) . ?
C30 H6A 0.9800 . ?
C30 H6B 0.9800 . ?
C30 H6C 0.9800 . ?
C40 O2 1.21(2) . ?
C42 H14A 0.9800 . ?
C42 H14B 0.9800 . ?
C42 H14C 0.9800 . ?
C43 H12A 0.9800 . ?
C43 H12B 0.9800 . ?
C43 H12C 0.9800 . ?
C47 HNTA 0.9900 . ?
C47 HNTB 0.9900 . ?
C47 HNTC 0.9900 . ?
C47 HNTD 0.9900 . ?

loop_
_geom_torsion_atom_site_label_1
_geom_torsion_atom_site_label_2
_geom_torsion_atom_site_label_3
_geom_torsion_atom_site_label_4
_geom_torsion
_geom_torsion_site_symmetry_1
_geom_torsion_site_symmetry_2
_geom_torsion_site_symmetry_3
_geom_torsion_site_symmetry_4
_geom_torsion_publ_flag
Sn2 O6 C66 C67 -27.4(17) . . . . ?
Sn2 O6 C66 C65 -160.3(10) . . . . ?
Sn2 O13 C73 C68 -149.2(5) . . . . ?
Sn2 O13 C73 C72 32.4(11) . . . . ?
Sn2 O11 C13 O12 6(2) . . . . ?
Sn2 O11 C13 C11 -171.8(8) . . . . ?
Sn2 O5 C67 C66 -27.6(14) . . . . ?
Sn2 O10 C76 C77 -164.9(7) . . . . ?
Sn2 O10 C76 C75 -38.0(13) . . . . ?
Sn2 N3 C74 C72 -2(2) . . . . ?
Sn2 N3 C75 C76 -42.0(13) . . . . ?
Sn2 C25 C26 C27 -75(3) . . . . ?
Sn2 C25 C24 C23 166(3) . . . . ?
Sn3 O6 C66 C67 146.7(9) . . . . ?
Sn3 O6 C66 C65 13.7(19) . . . . ?
Sn3 O9 C77 C76 24.8(12) . . . . ?
Sn3 O4 C78 O3 -5(3) . . . . ?
Sn3 O4 C78 C41 168.9(11) . . . . ?
Sn3 O7 C63 C62 149.8(7) . . . . ?
Sn3 O7 C63 C60 -34.4(13) . . . . ?
Sn3 O10 C76 C77 44.2(12) . . . . ?
Sn3 O10 C76 C75 171.2(8) . . . . ?
Sn3 C54 C55 C56 -175(3) . . . . ?
Sn3 C54 C53 C52 143(6) . . . . ?
Sn3 N2 C64 C60 4(2) . . . . ?
Sn3 N2 C65 C66 38.7(15) . . . . ?
Sn1 O13 C73 C68 -16.1(7) . . . . ?
Sn1 O13 C73 C72 165.6(4) . . . . ?
Sn1 O5 C67 C66 -167.7(9) . . . . ?
Sn1 O14 C68 C69 -166.0(5) . . . . ?
Sn1 O14 C68 C73 12.5(10) . . . . ?
Sn1 O12 C13 O11 -10(2) . . . . ?
Sn1 O12 C13 C11 167.3(10) . . . . ?
Sn1 C17 C16 C15 172(3) . . . . ?
Sn4 O9 C77 C76 169.6(8) . . . . ?
Sn4 O7 C63 C62 17.2(9) . . . . ?
Sn4 O7 C63 C60 -167.0(6) . . . . ?
Sn4 O3 C78 O4 14(3) . . . . ?
Sn4 O3 C78 C41 -160.6(12) . . . . ?
Sn4 O8 C62 C61 167.8(6) . . . . ?
Sn4 O8 C62 C63 -11.9(12) . . . . ?
O6 C66 C65 N2 -33.8(18) . . . . ?
O13 C73 C72 C74 -10.8(11) . . . . ?
O13 C73 C72 C71 178.3(8) . . . . ?
O11 C13 C11 N4 -151.2(12) . . . . ?
O11 C13 C11 C12 86.6(16) . . . . ?
O5 C67 C66 O6 33.1(17) . . . . ?
O5 C67 C66 C65 162.3(12) . . . . ?
O9 C77 C76 O10 -41.4(13) . . . . ?
O9 C77 C76 C75 -161.8(11) . . . . ?
O4 C78 C41 N1 22(2) . . . . ?
O4 C78 C41 C42 -80(3) . . . . ?
O4 C78 C41 C43 -126(3) . . . . ?
O7 C63 C60 C64 10.0(13) . . . . ?
O7 C63 C60 C59 -175.6(11) . . . . ?
N3 C74 C72 C73 -4.8(18) . . . . ?
N3 C74 C72 C71 166.6(11) . . . . ?
N3 C75 C76 O10 50.0(14) . . . . ?
N3 C75 C76 C77 170.1(11) . . . . ?
O14 C68 C73 O13 3.1(9) . . . . ?
O14 C68 C73 C72 -178.5(9) . . . . ?
O12 C13 C11 N4 31.0(19) . . . . ?
O12 C13 C11 C12 -91.2(18) . . . . ?
O3 C78 C41 N1 -162.9(16) . . . . ?
O3 C78 C41 C42 94(3) . . . . ?
O3 C78 C41 C43 49(3) . . . . ?
O8 C62 C63 O7 -4.4(11) . . . . ?
O8 C62 C63 C60 179.6(11) . . . . ?
C54 C55 C56 C57 179(3) . . . . ?
N2 C64 C60 C59 -168.8(14) . . . . ?
N2 C64 C60 C63 6(2) . . . . ?
C74 N3 C75 C76 131.8(13) . . . . ?
C74 C72 C71 C70 -172.0(9) . . . . ?
C25 C26 C27 C28 -156(3) . . . . ?
C25 C24 C23 C22 -101(4) . . . . ?
C67 C66 C65 N2 -162.8(13) . . . . ?
C75 N3 C74 C72 -174.1(12) . . . . ?
C64 N2 C65 C66 -135.9(15) . . . . ?
C69 C68 C73 O13 -178.4(8) . . . . ?
C69 C68 C73 C72 0.0 . . . . ?
C68 C69 C70 C71 0.0 . . . . ?
C68 C73 C72 C74 171.0(10) . . . . ?
C68 C73 C72 C71 0.0 . . . . ?
C73 C72 C71 C70 0.0 . . . . ?
C72 C71 C70 C69 0.0 . . . . ?
C70 C69 C68 O14 178.4(9) . . . . ?
C70 C69 C68 C73 0.0 . . . . ?
C11 N4 C10 O15 -16(3) . . . . ?
C11 N4 C10 C9 171.0(14) . . . . ?
C65 N2 C64 C60 177.1(14) . . . . ?
C59 C58 C61 C62 0.0 . . . . ?
C58 C59 C60 C64 174.8(12) . . . . ?
C58 C59 C60 C63 0.0 . . . . ?
C58 C61 C62 O8 -179.6(11) . . . . ?
C58 C61 C62 C63 0.0 . . . . ?
C61 C62 C63 O7 176.0(10) . . . . ?
C61 C62 C63 C60 0.0 . . . . ?
C62 C63 C60 C64 -174.4(12) . . . . ?
C62 C63 C60 C59 0.0 . . . . ?
C60 C59 C58 C61 0.0 . . . . ?
C10 N4 C11 C13 63.4(18) . . . . ?
C10 N4 C11 C12 -176.9(15) . . . . ?
C10 C9 C4 C8 85(3) . . . . ?
C10 C9 C4 C3 -166(3) . . . . ?
C10 C9 C4 C6 -35(6) . . . . ?
C10 C9 C2 C5 -72(2) . . . . ?
C10 C9 C2 C7 49(3) . . . . ?
C10 C9 C2 C1 172(2) . . . . ?
C41 N1 C39 C38 -166.0(17) . . . . ?
C41 N1 C39 O1 19(2) . . . . ?
C41 N1 C40 C38 159.9(17) . . . . ?
C41 N1 C40 O2 -54(4) . . . . ?
C4 C9 C10 N4 165(3) . . . . ?
C4 C9 C10 O15 -9(3) . . . . ?
C34 C38 C39 N1 -160.1(18) . . . . ?
C34 C38 C39 O1 14(3) . . . . ?
C45 C46 C47 Sn4 170(3) . . . . ?
C39 C38 C34 C33 -70(2) . . . . ?
C39 C38 C34 C35 54(3) . . . . ?
C39 C38 C34 C37 173.6(19) . . . . ?
C39 N1 C41 C78 166.6(14) . . . . ?
C39 N1 C41 C42 -85(2) . . . . ?
C44 C45 C46 C47 177(4) . . . . ?
C14 C15 C16 C17 167(5) . . . . ?
C49 C48 C47 Sn4 150(3) . . . . ?
C19 C20 C21 Sn1 174(8) . . . . ?
C18 C19 C20 C21 -82(10) . . . . ?
C51 C52 C53 C54 -128(7) . . . . ?
C2 C9 C10 N4 172(2) . . . . ?
C2 C9 C10 O15 -2(3) . . . . ?
C31 C38 C40 N1 -173(2) . . . . ?
C31 C38 C40 O2 37(4) . . . . ?
C40 C38 C31 C36 145(2) . . . . ?
C40 C38 C31 C32 -98(3) . . . . ?
C40 C38 C31 C30 27(3) . . . . ?
C40 N1 C41 C78 114(2) . . . . ?
C40 N1 C41 C43 -103(4) . . . . ?
C47 C48 C49 C50 90(5) . . . . ?

loop_
_twin_individual_id
_twin_individual_mass_fraction_refined
1 0.95827
2 0.04173
